data_7135089
loop_
_publ_author_name
'Gonzalez, Andres'
'Casnati, Alessandra'
'Willingshofer, Moritz'
'Radovic, Aleksa'
'Cutsail, 3rd, George E'
'Demeshko, Serhiy'
'Meyer, Franc'
'Werncke, C. Gunnar'

_publ_section_title
;
 The flexible behaviour of a trigonal arylimido iron complex.
;
_journal_issue 93
_journal_name_full 'Chemical communications (Cambridge, England)'
_journal_page_first 18440
_journal_page_last 18443
_journal_paper_doi 10.1039/d5cc05205j
_journal_volume 61
_journal_year 2025
_chemical_formula_moiety 'C24 H72 Fe2 N4 S4 Si8, 2(C18 H36 K N2 O6), 1.5(C6 H4 F2), 0.5[C6H4F2]'
_chemical_formula_sum 'C72 H152 F4 Fe2 K2 N8 O12 S4 Si8'
_chemical_formula_weight 1940.87
_space_group_crystal_system triclinic
_space_group_IT_number 2
_space_group_name_Hall '-P 1'
_space_group_name_H-M_alt 'P -1'
_atom_sites_solution_hydrogens geom
_atom_sites_solution_primary iterative
_audit_creation_date 2025-02-04
_audit_creation_method
;
Olex2 1.5
(compiled 2024.02.16 svn.r378c4104 for OlexSys, GUI svn.r6928)
;
_audit_update_record
;
2025-02-05 deposited with the CCDC.	2025-10-15 downloaded from the CCDC.
;
_cell_angle_alpha 103.1830(10)
_cell_angle_beta 92.8640(10)
_cell_angle_gamma 99.7640(10)
_cell_formula_units_Z 2
_cell_length_a 11.8028(5)
_cell_length_b 15.3890(6)
_cell_length_c 29.1949(12)
_cell_measurement_reflns_used 9481
_cell_measurement_temperature 100.00
_cell_measurement_theta_max 27.46
_cell_measurement_theta_min 2.39
_cell_volume 5066.5(4)
_computing_cell_refinement 'SAINT V8.40B (?, 2016)'
_computing_data_reduction 'SAINT V8.40B (?, 2016)'
_computing_molecular_graphics 'Olex2 1.5 (Dolomanov et al., 2009)'
_computing_publication_material 'Olex2 1.5 (Dolomanov et al., 2009)'
_computing_structure_refinement 'XL  (Sheldrick, 2008)'
_computing_structure_solution 'olex2.solve 1.5 (Bourhis et al., 2015)'
_diffrn_ambient_temperature 100.00
_diffrn_measured_fraction_theta_full 0.999
_diffrn_measured_fraction_theta_max 0.999
_diffrn_measurement_device_type 'Bruker APEX-II CCD'
_diffrn_measurement_method '\f and \w scans'
_diffrn_radiation_type MoK\a
_diffrn_radiation_wavelength 0.71073
_diffrn_reflns_av_R_equivalents 0.0529
_diffrn_reflns_av_unetI/netI 0.0335
_diffrn_reflns_Laue_measured_fraction_full 0.999
_diffrn_reflns_Laue_measured_fraction_max 0.999
_diffrn_reflns_limit_h_max 15
_diffrn_reflns_limit_h_min -15
_diffrn_reflns_limit_k_max 19
_diffrn_reflns_limit_k_min -19
_diffrn_reflns_limit_l_max 37
_diffrn_reflns_limit_l_min -37
_diffrn_reflns_number 172857
_diffrn_reflns_point_group_measured_fraction_full 0.999
_diffrn_reflns_point_group_measured_fraction_max 0.999
_diffrn_reflns_theta_full 25.242
_diffrn_reflns_theta_max 27.507
_diffrn_reflns_theta_min 2.025
_exptl_absorpt_coefficient_mu 0.606
_exptl_absorpt_correction_T_max 0.7456
_exptl_absorpt_correction_T_min 0.6624
_exptl_absorpt_correction_type multi-scan
_exptl_absorpt_process_details
;
SADABS-2016/2 (Bruker,2016/2) was used for absorption correction.
wR2(int) was 0.1416 before and 0.0591 after correction.
The Ratio of minimum to maximum transmission is 0.8884.
The \l/2 correction factor is Not present.
;
_exptl_crystal_colour 'dark brown'
_exptl_crystal_colour_modifier dark
_exptl_crystal_colour_primary brown
_exptl_crystal_density_diffrn 1.272
_exptl_crystal_description block
_exptl_crystal_F_000 2076
_exptl_crystal_size_max 0.1
_exptl_crystal_size_mid 0.1
_exptl_crystal_size_min 0.1
_refine_diff_density_max 0.981
_refine_diff_density_min -0.633
_refine_diff_density_rms 0.075
_refine_ls_extinction_method none
_refine_ls_goodness_of_fit_ref 1.123
_refine_ls_hydrogen_treatment constr
_refine_ls_matrix_type full
_refine_ls_number_parameters 1105
_refine_ls_number_reflns 23252
_refine_ls_number_restraints 153
_refine_ls_restrained_S_all 1.121
_refine_ls_R_factor_all 0.0595
_refine_ls_R_factor_gt 0.0498
_refine_ls_shift/su_max 0.002
_refine_ls_shift/su_mean 0.000
_refine_ls_structure_factor_coef Fsqd
_refine_ls_weighting_details 'w=1/[\s^2^(Fo^2^)+(0.0378P)^2^+7.7589P] where P=(Fo^2^+2Fc^2^)/3'
_refine_ls_weighting_scheme calc
_refine_ls_wR_factor_gt 0.1088
_refine_ls_wR_factor_ref 0.1128
_reflns_Friedel_coverage 0.000
_reflns_number_gt 20210
_reflns_number_total 23252
_reflns_threshold_expression 'I > 2\s(I)'
_cod_data_source_file d5cc05205j2.cif
_cod_data_source_block 3
_cod_depositor_comments 'Adding full bibliography for 7135086--7135089.cif.'
_cod_database_code 7135089
_shelx_shelxl_version_number 2019/1
_shelx_space_group_comment
;
The symmetry employed for this shelxl refinement is uniquely defined
by the following loop, which should always be used as a source of
symmetry information in preference to the above space-group names.
They are only intended as comments.
;
_shelx_estimated_absorpt_t_max 0.942
_shelx_estimated_absorpt_t_min 0.942
_olex2_refinement_description
;
1. Restrained distances
 F3-C68 \\sim F1-C61
 with sigma of 0.02
 F4-C69 \\sim F2-C62
 with sigma of 0.02
 C68-C67 \\sim C61-C66
 with sigma of 0.02
 C68-C69 \\sim C61-C62
 with sigma of 0.02
 C71-C72 \\sim C64-C65
 with sigma of 0.02
 C71-C70 \\sim C64-C63
 with sigma of 0.02
 C67-C72 \\sim C66-C65
 with sigma of 0.02
 C69-C70 \\sim C62-C63
 with sigma of 0.02
 F3-C67 \\sim F1-C66
 with sigma of 0.04
 F3-C69 \\sim F1-C62
 with sigma of 0.04
 F4-C68 \\sim F2-C61
 with sigma of 0.04
 F4-C70 \\sim F2-C63
 with sigma of 0.04
 C68-C72 \\sim C61-C65
 with sigma of 0.04
 C68-C70 \\sim C61-C63
 with sigma of 0.04
 C71-C67 \\sim C64-C66
 with sigma of 0.04
 C71-C69 \\sim C64-C62
 with sigma of 0.04
 C67-C69 \\sim C66-C62
 with sigma of 0.04
 C72-C70 \\sim C65-C63
 with sigma of 0.04
 C73-C74 \\sim C76-C77
 with sigma of 0.02
 C75-C74 \\sim C78-C77
 with sigma of 0.02
 C73-C75 \\sim C76-C78
 with sigma of 0.04
2. Uiso/Uaniso restraints and constraints
Uanis(C78) \\sim Ueq, Uanis(C73) \\sim Ueq, Uanis(C74) \\sim Ueq, Uanis(C75)
\\sim Ueq, Uanis(C76) \\sim Ueq, Uanis(C77) \\sim Ueq: with sigma of 0.01 and
sigma for terminal atoms of 0.02
Uanis(C62) \\sim Ueq, Uanis(F2) \\sim Ueq, Uanis(C61) \\sim Ueq, Uanis(C63)
\\sim Ueq, Uanis(F1) \\sim Ueq, Uanis(C66) \\sim Ueq, Uanis(C64) \\sim Ueq,
Uanis(C65) \\sim Ueq, : with sigma of 0.005 and sigma for terminal atoms of 0.01
Uanis(F1) \\sim Ueq, Uanis(F2) \\sim Ueq, Uanis(C62) \\sim Ueq, Uanis(C61)
\\sim Ueq, Uanis(C63) \\sim Ueq, Uanis(C66) \\sim Ueq, Uanis(C64) \\sim Ueq,
Uanis(C65) \\sim Ueq, : with sigma of 0.005 and sigma for terminal atoms of 0.01
Uanis(F3) \\sim Ueq, Uanis(C69) \\sim Ueq, Uanis(C72) \\sim Ueq, Uanis(C71)
\\sim Ueq, Uanis(F4) \\sim Ueq, Uanis(C70) \\sim Ueq, Uanis(C68) \\sim Ueq,
Uanis(C67) \\sim Ueq: with sigma of 0.005 and sigma for terminal atoms of 0.01
Uanis(F2) \\sim Ueq: with sigma of 0.002 and sigma for terminal atoms of 0.004
Uanis(C63) \\sim Ueq, Uanis(C62) \\sim Ueq, Uanis(C61) \\sim Ueq, Uanis(C66)
\\sim Ueq, Uanis(C65) \\sim Ueq, Uanis(C64) \\sim Ueq: with sigma of 0.002 and
sigma for terminal atoms of 0.004
Uanis(F3) \\sim Ueq: with sigma of 0.002 and sigma for terminal atoms of 0.004
3. Others
 Fixed Sof: F3(0.6667) F4(0.6667) C68(0.6667) C71(0.6667) H71(0.6667)
 C67(0.6667) H67(0.6667) C72(0.6667) H72(0.6667) C69(0.6667) C70(0.6667)
 H70(0.6667) F5(0.5) C73(0.5) F6(0.5) C75(0.5) H75(0.5) C74(0.5) F2(0.3333)
 F1(0.3333) C61(0.3333) C66(0.3333) H66(0.3333) C62(0.3333) C65(0.3333)
 H65(0.3333) C63(0.3333) H63(0.3333) C64(0.3333) H64(0.3333) C76(0.5) H76(0.5)
 C78(0.5) H78(0.5) C77(0.5) H77(0.5)
4.a Secondary CH2 refined with riding coordinates:
 C47(H47A,H47B), C34(H34A,H34B), C58(H58A,H58B), C33(H33A,H33B), C51(H51A,
 H51B), C59(H59A,H59B), C45(H45A,H45B), C40(H40A,H40B), C43(H43A,H43B),
 C52(H52A,H52B), C46(H46A,H46B), C36(H36A,H36B), C26(H26A,H26B), C44(H44A,H44B),
  C48(H48A,H48B), C56(H56A,H56B), C60(H60A,H60B), C53(H53A,H53B), C35(H35A,
 H35B), C57(H57A,H57B), C28(H28A,H28B), C50(H50A,H50B), C55(H55A,H55B),
 C25(H25A,H25B), C38(H38A,H38B), C27(H27A,H27B), C49(H49A,H49B), C39(H39A,H39B),
  C54(H54A,H54B), C32(H32A,H32B), C41(H41A,H41B), C37(H37A,H37B), C29(H29A,
 H29B), C42(H42A,H42B), C30(H30A,H30B), C31(H31A,H31B)
4.b Aromatic/amide H refined with riding coordinates:
 C71(H71), C67(H67), C72(H72), C70(H70), C75(H75), C66(H66), C65(H65),
 C63(H63), C64(H64), C76(H76), C78(H78), C77(H77)
4.c Idealised Me refined as rotating group:
 C3(H3A,H3B,H3C), C20(H20A,H20B,H20C), C19(H19A,H19B,H19C), C13(H13A,H13B,
 H13C), C5(H5A,H5B,H5C), C14(H14A,H14B,H14C), C23(H23A,H23B,H23C), C15(H15A,
 H15B,H15C), C1(H1A,H1B,H1C), C2(H2A,H2B,H2C), C24(H24A,H24B,H24C), C8(H8A,H8B,
 H8C), C21(H21A,H21B,H21C), C4(H4A,H4B,H4C), C22(H22A,H22B,H22C), C7(H7A,H7B,
 H7C), C17(H17A,H17B,H17C), C16(H16A,H16B,H16C), C10(H10A,H10B,H10C), C18(H18A,
 H18B,H18C), C6(H6A,H6B,H6C), C11(H11A,H11B,H11C), C9(H9A,H9B,H9C), C12(H12A,
 H12B,H12C)
;
_smtbx_masks_void_probe_radius 1.3
_smtbx_masks_void_truncation_radius 1.3
_olex2_submission_special_instructions 'No special instructions were received'

loop_
_space_group_symop_operation_xyz
'x, y, z'
'-x, -y, -z'

loop_
_atom_site_label
_atom_site_type_symbol
_atom_site_fract_x
_atom_site_fract_y
_atom_site_fract_z
_atom_site_U_iso_or_equiv
_atom_site_adp_type
_atom_site_occupancy
_atom_site_site_symmetry_order
_atom_site_calc_flag
_atom_site_refinement_flags_posn
_atom_site_refinement_flags_adp
_atom_site_refinement_flags_occupancy
_atom_site_disorder_assembly
_atom_site_disorder_group
Fe2 Fe 0.45114(3) 0.21137(2) 0.83895(2) 0.01295(7) Uani 1 1 d . . . . .
Fe1 Fe 0.46277(3) 0.23332(2) 0.70407(2) 0.01460(8) Uani 1 1 d . . . . .
K2 K 0.96838(5) 0.75857(4) 0.87011(2) 0.01767(11) Uani 1 1 d . . . . .
K1 K 0.95314(5) 0.69230(4) 0.58046(2) 0.02127(12) Uani 1 1 d . . . . .
S1 S 0.51295(5) 0.27251(4) 0.78081(2) 0.01619(12) Uani 1 1 d . . . . .
S2 S 0.37954(6) 0.05971(4) 0.80135(2) 0.01861(12) Uani 1 1 d . . . . .
S4 S 0.38197(6) 0.08005(4) 0.69136(2) 0.01996(13) Uani 1 1 d . . . . .
Si7 Si 0.70860(6) 0.18487(5) 0.86006(2) 0.01536(13) Uani 1 1 d . . . . .
S3 S 0.27694(6) 0.06070(5) 0.74312(2) 0.02223(13) Uani 1 1 d . . . . .
Si5 Si 0.41036(6) 0.38359(4) 0.91356(2) 0.01516(13) Uani 1 1 d . . . . .
Si6 Si 0.19963(6) 0.26082(5) 0.86092(2) 0.01786(14) Uani 1 1 d . . . . .
Si1 Si 0.44101(6) 0.43199(5) 0.70586(2) 0.01591(13) Uani 1 1 d . . . . .
Si8 Si 0.53083(6) 0.13878(5) 0.92619(2) 0.01783(14) Uani 1 1 d . . . . .
Si3 Si 0.72695(6) 0.22189(5) 0.67221(2) 0.01747(14) Uani 1 1 d . . . . .
Si2 Si 0.22574(6) 0.29978(5) 0.66823(3) 0.01953(14) Uani 1 1 d . . . . .
Si4 Si 0.53219(6) 0.18683(5) 0.59897(2) 0.02242(15) Uani 1 1 d . . . . .
O9 O 1.04891(17) 0.60029(12) 0.82568(7) 0.0247(4) Uani 1 1 d . . . . .
O10 O 0.81894(16) 0.58850(13) 0.85084(7) 0.0248(4) Uani 1 1 d . . . . .
O8 O 1.06385(16) 0.86369(13) 0.80951(6) 0.0237(4) Uani 1 1 d . . . . .
F3 F 0.6516(7) 0.6767(4) 0.7331(3) 0.0277(11) Uani 0.6667 1 d D U P A 1
O4 O 0.83280(16) 0.56077(13) 0.62280(6) 0.0241(4) Uani 1 1 d . . . . .
O11 O 1.14470(16) 0.83729(13) 0.94565(6) 0.0235(4) Uani 1 1 d . . . . .
O12 O 0.91056(17) 0.84157(14) 0.96140(6) 0.0259(4) Uani 1 1 d . . . . .
O3 O 1.05614(16) 0.65364(13) 0.66208(7) 0.0257(4) Uani 1 1 d . . . . .
O7 O 0.82373(16) 0.84250(13) 0.82027(7) 0.0237(4) Uani 1 1 d . . . . .
O5 O 0.78613(16) 0.80419(13) 0.58411(7) 0.0252(4) Uani 1 1 d . . . . .
O1 O 0.89058(18) 0.60120(13) 0.48538(6) 0.0273(4) Uani 1 1 d . . . . .
O6 O 1.02673(17) 0.87737(13) 0.60411(7) 0.0272(4) Uani 1 1 d . . . . .
O2 O 1.12696(18) 0.65704(14) 0.51617(7) 0.0275(4) Uani 1 1 d . . . . .
N3 N 0.34651(17) 0.28274(14) 0.87489(7) 0.0154(4) Uani 1 1 d . . . . .
N4 N 0.57242(17) 0.18242(14) 0.87917(7) 0.0146(4) Uani 1 1 d . . . . .
N2 N 0.58164(18) 0.21538(14) 0.65809(7) 0.0188(4) Uani 1 1 d . . . . .
N1 N 0.36944(17) 0.32089(14) 0.68862(7) 0.0160(4) Uani 1 1 d . . . . .
N8 N 1.2218(2) 0.76966(16) 0.85116(8) 0.0246(5) Uani 1 1 d . . . . .
N7 N 0.71607(19) 0.74787(16) 0.89006(8) 0.0236(5) Uani 1 1 d . . . . .
N5 N 0.7019(2) 0.61095(16) 0.54578(8) 0.0243(5) Uani 1 1 d . . . . .
N6 N 1.2060(2) 0.76801(16) 0.61218(9) 0.0283(5) Uani 1 1 d . . . . .
F4 F 0.7864(2) 0.77180(18) 0.68475(10) 0.0348(6) Uani 0.6667 1 d D U P A 1
C3 C 0.6011(2) 0.44168(17) 0.71212(9) 0.0199(5) Uani 1 1 d . . . . .
H3A H 0.623497 0.417952 0.738974 0.030 Uiso 1 1 calc R U . . .
H3B H 0.638173 0.505609 0.717482 0.030 Uiso 1 1 calc R U . . .
H3C H 0.625830 0.406571 0.683176 0.030 Uiso 1 1 calc R U . . .
C20 C 0.7044(2) 0.10574(18) 0.80073(9) 0.0221(5) Uani 1 1 d . . . . .
H20A H 0.674893 0.043375 0.802758 0.033 Uiso 1 1 calc R U . . .
H20B H 0.782464 0.109816 0.790406 0.033 Uiso 1 1 calc R U . . .
H20C H 0.653642 0.122527 0.777915 0.033 Uiso 1 1 calc R U . . .
C19 C 0.7825(2) 0.30124(17) 0.85787(9) 0.0199(5) Uani 1 1 d . . . . .
H19A H 0.731729 0.327906 0.839685 0.030 Uiso 1 1 calc R U . . .
H19B H 0.854304 0.297249 0.842700 0.030 Uiso 1 1 calc R U . . .
H19C H 0.800241 0.339530 0.890062 0.030 Uiso 1 1 calc R U . . .
C13 C 0.5705(2) 0.40865(18) 0.91191(9) 0.0226(5) Uani 1 1 d . . . . .
H13A H 0.604840 0.362656 0.923082 0.034 Uiso 1 1 calc R U . . .
H13B H 0.601980 0.468812 0.932360 0.034 Uiso 1 1 calc R U . . .
H13C H 0.588790 0.407622 0.879434 0.034 Uiso 1 1 calc R U . . .
C5 C 0.1429(2) 0.18773(19) 0.67235(10) 0.0246(6) Uani 1 1 d . . . . .
H5A H 0.178376 0.138928 0.654500 0.037 Uiso 1 1 calc R U . . .
H5B H 0.062964 0.180628 0.659172 0.037 Uiso 1 1 calc R U . . .
H5C H 0.143955 0.184759 0.705538 0.037 Uiso 1 1 calc R U . . .
C14 C 0.3824(2) 0.38342(18) 0.97636(9) 0.0227(5) Uani 1 1 d . . . . .
H14A H 0.301948 0.388867 0.980886 0.034 Uiso 1 1 calc R U . . .
H14B H 0.433942 0.434804 0.997806 0.034 Uiso 1 1 calc R U . . .
H14C H 0.396699 0.326512 0.983128 0.034 Uiso 1 1 calc R U . . .
C23 C 0.5641(3) 0.0221(2) 0.92324(11) 0.0308(6) Uani 1 1 d . . . . .
H23A H 0.535886 -0.017606 0.892064 0.046 Uiso 1 1 calc R U . . .
H23B H 0.526040 -0.003089 0.947670 0.046 Uiso 1 1 calc R U . . .
H23C H 0.647784 0.026478 0.928469 0.046 Uiso 1 1 calc R U . . .
C47 C 1.1608(3) 0.8372(2) 0.78671(10) 0.0285(6) Uani 1 1 d . . . . .
H47A H 1.189520 0.879939 0.767358 0.034 Uiso 1 1 calc R U . . .
H47B H 1.138171 0.775607 0.765592 0.034 Uiso 1 1 calc R U . . .
C34 C 0.8729(2) 0.57083(19) 0.67087(9) 0.0248(6) Uani 1 1 d . . . . .
H34A H 0.833656 0.518911 0.682453 0.030 Uiso 1 1 calc R U . . .
H34B H 0.854473 0.627284 0.690526 0.030 Uiso 1 1 calc R U . . .
C15 C 0.3615(2) 0.48712(18) 0.90106(10) 0.0250(6) Uani 1 1 d . . . . .
H15A H 0.379375 0.492319 0.869265 0.037 Uiso 1 1 calc R U . . .
H15B H 0.401722 0.541493 0.924322 0.037 Uiso 1 1 calc R U . . .
H15C H 0.278047 0.481337 0.903112 0.037 Uiso 1 1 calc R U . . .
C1 C 0.4051(2) 0.49478(19) 0.76442(10) 0.0275(6) Uani 1 1 d . . . . .
H1A H 0.325426 0.504736 0.761657 0.041 Uiso 1 1 calc R U . . .
H1B H 0.457829 0.553493 0.774496 0.041 Uiso 1 1 calc R U . . .
H1C H 0.413090 0.459022 0.787803 0.041 Uiso 1 1 calc R U . . .
C2 C 0.4121(2) 0.50134(19) 0.66195(10) 0.0261(6) Uani 1 1 d . . . . .
H2A H 0.436237 0.473664 0.631203 0.039 Uiso 1 1 calc R U . . .
H2B H 0.455822 0.563455 0.673283 0.039 Uiso 1 1 calc R U . . .
H2C H 0.329467 0.502727 0.658700 0.039 Uiso 1 1 calc R U . . .
C58 C 1.1092(3) 0.9012(2) 0.98270(10) 0.0287(6) Uani 1 1 d . . . . .
H58A H 1.095788 0.954954 0.971501 0.034 Uiso 1 1 calc R U . . .
H58B H 1.169886 0.921471 1.009527 0.034 Uiso 1 1 calc R U . . .
C24 C 0.3713(2) 0.11982(19) 0.93051(9) 0.0229(5) Uani 1 1 d . . . . .
H24A H 0.344709 0.177891 0.934777 0.034 Uiso 1 1 calc R U . . .
H24B H 0.353543 0.093744 0.957546 0.034 Uiso 1 1 calc R U . . .
H24C H 0.331945 0.077893 0.901455 0.034 Uiso 1 1 calc R U . . .
C33 C 1.0000(3) 0.5746(2) 0.67492(10) 0.0271(6) Uani 1 1 d . . . . .
H33A H 1.027128 0.576197 0.707789 0.033 Uiso 1 1 calc R U . . .
H33B H 1.018775 0.519788 0.653863 0.033 Uiso 1 1 calc R U . . .
C51 C 0.9771(3) 0.51687(18) 0.82834(11) 0.0288(6) Uani 1 1 d . . . . .
H51A H 0.985996 0.507848 0.860746 0.035 Uiso 1 1 calc R U . . .
H51B H 1.000025 0.465099 0.806251 0.035 Uiso 1 1 calc R U . . .
C8 C 0.8181(2) 0.2807(2) 0.63279(10) 0.0264(6) Uani 1 1 d . . . . .
H8A H 0.796293 0.248146 0.599714 0.040 Uiso 1 1 calc R U . . .
H8B H 0.899818 0.281071 0.640903 0.040 Uiso 1 1 calc R U . . .
H8C H 0.805549 0.343286 0.637310 0.040 Uiso 1 1 calc R U . . .
C21 C 0.8129(2) 0.1498(2) 0.90038(10) 0.0256(6) Uani 1 1 d . . . . .
H21A H 0.815396 0.187284 0.932570 0.038 Uiso 1 1 calc R U . . .
H21B H 0.890021 0.158273 0.889260 0.038 Uiso 1 1 calc R U . . .
H21C H 0.787299 0.085776 0.900253 0.038 Uiso 1 1 calc R U . . .
C59 C 1.2524(2) 0.8726(2) 0.93096(10) 0.0275(6) Uani 1 1 d . . . . .
H59A H 1.310236 0.896970 0.958636 0.033 Uiso 1 1 calc R U . . .
H59B H 1.243798 0.922481 0.915607 0.033 Uiso 1 1 calc R U . . .
C68 C 0.6218(7) 0.7536(5) 0.7245(4) 0.0183(18) Uani 0.6667 1 d D U P A 1
C45 C 0.8879(3) 0.91683(19) 0.80552(11) 0.0300(6) Uani 1 1 d . . . . .
H45A H 0.919807 0.966519 0.833488 0.036 Uiso 1 1 calc R U . . .
H45B H 0.836483 0.940282 0.785360 0.036 Uiso 1 1 calc R U . . .
C4 C 0.1438(2) 0.3867(2) 0.69993(11) 0.0284(6) Uani 1 1 d . . . . .
H4A H 0.145707 0.386126 0.733449 0.043 Uiso 1 1 calc R U . . .
H4B H 0.063532 0.372153 0.686053 0.043 Uiso 1 1 calc R U . . .
H4C H 0.179569 0.447116 0.696773 0.043 Uiso 1 1 calc R U . . .
C40 C 0.9386(3) 0.9283(2) 0.61737(11) 0.0312(7) Uani 1 1 d . . . . .
H40A H 0.967527 0.993407 0.619387 0.037 Uiso 1 1 calc R U . . .
H40B H 0.915240 0.921887 0.648714 0.037 Uiso 1 1 calc R U . . .
C22 C 0.5979(3) 0.2150(2) 0.98433(9) 0.0296(6) Uani 1 1 d . . . . .
H22A H 0.681122 0.215668 0.986993 0.044 Uiso 1 1 calc R U . . .
H22B H 0.563118 0.192384 1.010159 0.044 Uiso 1 1 calc R U . . .
H22C H 0.584340 0.276760 0.986174 0.044 Uiso 1 1 calc R U . . .
C7 C 0.7866(2) 0.2886(2) 0.73247(9) 0.0243(6) Uani 1 1 d . . . . .
H7A H 0.787498 0.353220 0.734744 0.036 Uiso 1 1 calc R U . . .
H7B H 0.865447 0.279198 0.738638 0.036 Uiso 1 1 calc R U . . .
H7C H 0.738252 0.268474 0.755804 0.036 Uiso 1 1 calc R U . . .
C43 C 0.6579(2) 0.7860(2) 0.85576(11) 0.0276(6) Uani 1 1 d . . . . .
H43A H 0.585600 0.802381 0.867961 0.033 Uiso 1 1 calc R U . . .
H43B H 0.636680 0.738911 0.825822 0.033 Uiso 1 1 calc R U . . .
C71 C 0.5669(10) 0.9099(7) 0.7091(4) 0.028(2) Uani 0.6667 1 d D U P A 1
H71 H 0.547335 0.964153 0.703446 0.034 Uiso 0.6667 1 calc R U P A 1
C52 C 0.8548(3) 0.52138(19) 0.81564(10) 0.0298(6) Uani 1 1 d . . . . .
H52A H 0.847643 0.536745 0.784621 0.036 Uiso 1 1 calc R U . . .
H52B H 0.804960 0.461593 0.813238 0.036 Uiso 1 1 calc R U . . .
C46 C 0.9840(3) 0.8863(2) 0.77847(10) 0.0298(6) Uani 1 1 d . . . . .
H46A H 0.953084 0.832651 0.752303 0.036 Uiso 1 1 calc R U . . .
H46B H 1.022843 0.935403 0.764780 0.036 Uiso 1 1 calc R U . . .
C17 C 0.1293(2) 0.1379(2) 0.84924(12) 0.0320(7) Uani 1 1 d . . . . .
H17A H 0.168729 0.101595 0.825318 0.048 Uiso 1 1 calc R U . . .
H17B H 0.047934 0.130766 0.837785 0.048 Uiso 1 1 calc R U . . .
H17C H 0.134371 0.117325 0.878529 0.048 Uiso 1 1 calc R U . . .
C36 C 0.6697(3) 0.5318(2) 0.56557(10) 0.0284(6) Uani 1 1 d . . . . .
H36A H 0.702151 0.480776 0.547251 0.034 Uiso 1 1 calc R U . . .
H36B H 0.584583 0.513462 0.561622 0.034 Uiso 1 1 calc R U . . .
C26 C 0.7845(3) 0.5377(2) 0.47348(9) 0.0298(6) Uani 1 1 d . . . . .
H26A H 0.789561 0.484029 0.486278 0.036 Uiso 1 1 calc R U . . .
H26B H 0.768787 0.517003 0.438711 0.036 Uiso 1 1 calc R U . . .
C44 C 0.7304(2) 0.86874(19) 0.84568(10) 0.0267(6) Uani 1 1 d . . . . .
H44A H 0.682747 0.897509 0.826824 0.032 Uiso 1 1 calc R U . . .
H44B H 0.760623 0.913470 0.875712 0.032 Uiso 1 1 calc R U . . .
C48 C 1.2536(2) 0.8376(2) 0.82363(11) 0.0296(6) Uani 1 1 d . . . . .
H48A H 1.324097 0.826009 0.808139 0.036 Uiso 1 1 calc R U . . .
H48B H 1.272099 0.898629 0.845456 0.036 Uiso 1 1 calc R U . . .
C56 C 0.8056(3) 0.7939(2) 0.97281(10) 0.0319(7) Uani 1 1 d . . . . .
H56A H 0.790562 0.821363 1.005507 0.038 Uiso 1 1 calc R U . . .
H56B H 0.811081 0.729560 0.970555 0.038 Uiso 1 1 calc R U . . .
C67 C 0.5245(8) 0.7817(7) 0.7417(4) 0.024(2) Uani 0.6667 1 d D U P A 1
H67 H 0.476596 0.746724 0.758669 0.029 Uiso 0.6667 1 calc R U P A 1
C60 C 1.2914(2) 0.7971(2) 0.89672(11) 0.0301(6) Uani 1 1 d . . . . .
H60A H 1.372975 0.817081 0.891561 0.036 Uiso 1 1 calc R U . . .
H60B H 1.287359 0.743929 0.910720 0.036 Uiso 1 1 calc R U . . .
C53 C 0.6991(2) 0.5889(2) 0.84305(11) 0.0287(6) Uani 1 1 d . . . . .
H53A H 0.654122 0.526782 0.839082 0.034 Uiso 1 1 calc R U . . .
H53B H 0.683948 0.609293 0.813909 0.034 Uiso 1 1 calc R U . . .
C35 C 0.7103(2) 0.5474(2) 0.61690(10) 0.0283(6) Uani 1 1 d . . . . .
H35A H 0.683869 0.601432 0.635379 0.034 Uiso 1 1 calc R U . . .
H35B H 0.676674 0.494252 0.628824 0.034 Uiso 1 1 calc R U . . .
C16 C 0.1179(2) 0.3166(2) 0.90972(10) 0.0282(6) Uani 1 1 d . . . . .
H16A H 0.128187 0.291543 0.937305 0.042 Uiso 1 1 calc R U . . .
H16B H 0.035682 0.305126 0.898805 0.042 Uiso 1 1 calc R U . . .
H16C H 0.147488 0.382252 0.918404 0.042 Uiso 1 1 calc R U . . .
C57 C 1.0004(3) 0.8562(2) 0.99805(9) 0.0290(6) Uani 1 1 d . . . . .
H57A H 1.010612 0.797551 1.004595 0.035 Uiso 1 1 calc R U . . .
H57B H 0.980607 0.895294 1.027337 0.035 Uiso 1 1 calc R U . . .
C72 C 0.4972(10) 0.8604(7) 0.7342(4) 0.0248(19) Uani 0.6667 1 d D U P A 1
H72 H 0.430545 0.880905 0.746202 0.030 Uiso 0.6667 1 calc R U P A 1
C10 C 0.5386(3) 0.2902(2) 0.57481(10) 0.0314(6) Uani 1 1 d . . . . .
H10A H 0.486098 0.327811 0.590597 0.047 Uiso 1 1 calc R U . . .
H10B H 0.515413 0.271597 0.540783 0.047 Uiso 1 1 calc R U . . .
H10C H 0.617597 0.325128 0.580421 0.047 Uiso 1 1 calc R U . . .
C28 C 1.0826(3) 0.6456(2) 0.46837(10) 0.0331(7) Uani 1 1 d . . . . .
H28A H 1.141947 0.628903 0.446933 0.040 Uiso 1 1 calc R U . . .
H28B H 1.063302 0.703457 0.463909 0.040 Uiso 1 1 calc R U . . .
C18 C 0.1645(3) 0.3029(2) 0.80773(10) 0.0326(7) Uani 1 1 d . . . . .
H18A H 0.183671 0.369415 0.815593 0.049 Uiso 1 1 calc R U . . .
H18B H 0.081888 0.283121 0.797516 0.049 Uiso 1 1 calc R U . . .
H18C H 0.209384 0.278284 0.782163 0.049 Uiso 1 1 calc R U . . .
C50 C 1.1668(3) 0.6023(2) 0.83950(11) 0.0301(6) Uani 1 1 d . . . . .
H50A H 1.189363 0.544348 0.824045 0.036 Uiso 1 1 calc R U . . .
H50B H 1.178436 0.610527 0.874152 0.036 Uiso 1 1 calc R U . . .
C55 C 0.7093(3) 0.7995(2) 0.93849(10) 0.0316(7) Uani 1 1 d . . . . .
H55A H 0.634570 0.776316 0.949389 0.038 Uiso 1 1 calc R U . . .
H55B H 0.711253 0.864030 0.938368 0.038 Uiso 1 1 calc R U . . .
C6 C 0.2048(3) 0.3033(2) 0.60433(10) 0.0338(7) Uani 1 1 d . . . . .
H6A H 0.239174 0.363683 0.600715 0.051 Uiso 1 1 calc R U . . .
H6B H 0.122069 0.290536 0.594077 0.051 Uiso 1 1 calc R U . . .
H6C H 0.242235 0.257517 0.584962 0.051 Uiso 1 1 calc R U . . .
C25 C 0.6890(3) 0.5825(2) 0.49397(10) 0.0289(6) Uani 1 1 d . . . . .
H25A H 0.685957 0.636496 0.481197 0.035 Uiso 1 1 calc R U . . .
H25B H 0.614665 0.539840 0.483651 0.035 Uiso 1 1 calc R U . . .
C38 C 0.6805(3) 0.7716(2) 0.55526(11) 0.0319(7) Uani 1 1 d . . . . .
H38A H 0.694130 0.767799 0.521729 0.038 Uiso 1 1 calc R U . . .
H38B H 0.626278 0.813787 0.564290 0.038 Uiso 1 1 calc R U . . .
C11 C 0.3800(3) 0.1230(2) 0.58497(10) 0.0329(7) Uani 1 1 d . . . . .
H11A H 0.374487 0.064193 0.593113 0.049 Uiso 1 1 calc R U . . .
H11B H 0.357372 0.113317 0.551171 0.049 Uiso 1 1 calc R U . . .
H11C H 0.328520 0.158185 0.603299 0.049 Uiso 1 1 calc R U . . .
C69 C 0.6921(7) 0.8010(5) 0.7000(3) 0.0217(16) Uani 0.6667 1 d D U P A 1
C27 C 0.9778(3) 0.5734(2) 0.45663(10) 0.0325(7) Uani 1 1 d . . . . .
H27A H 0.950226 0.562651 0.422869 0.039 Uiso 1 1 calc R U . . .
H27B H 0.996051 0.516078 0.462279 0.039 Uiso 1 1 calc R U . . .
C49 C 1.2394(3) 0.6799(2) 0.82504(11) 0.0312(7) Uani 1 1 d . . . . .
H49A H 1.321797 0.676109 0.830101 0.037 Uiso 1 1 calc R U . . .
H49B H 1.221104 0.673740 0.790853 0.037 Uiso 1 1 calc R U . . .
C39 C 0.8372(3) 0.89309(19) 0.58092(11) 0.0304(6) Uani 1 1 d . . . . .
H39A H 0.780089 0.933741 0.586470 0.037 Uiso 1 1 calc R U . . .
H39B H 0.862821 0.891169 0.548986 0.037 Uiso 1 1 calc R U . . .
C70 C 0.6665(7) 0.8811(5) 0.6917(3) 0.0244(15) Uani 0.6667 1 d D U P A 1
H70 H 0.715183 0.915635 0.674773 0.029 Uiso 0.6667 1 calc R U P A 1
C54 C 0.6633(2) 0.6521(2) 0.88469(11) 0.0303(6) Uani 1 1 d . . . . .
H54A H 0.578286 0.646068 0.881323 0.036 Uiso 1 1 calc R U . . .
H54B H 0.684549 0.633476 0.913778 0.036 Uiso 1 1 calc R U . . .
C32 C 1.1775(2) 0.6580(2) 0.66330(11) 0.0309(6) Uani 1 1 d . . . . .
H32A H 1.195498 0.610182 0.637208 0.037 Uiso 1 1 calc R U . . .
H32B H 1.206842 0.647457 0.693551 0.037 Uiso 1 1 calc R U . . .
C41 C 1.1269(3) 0.9097(2) 0.63692(12) 0.0368(7) Uani 1 1 d . . . . .
H41A H 1.111160 0.893640 0.667248 0.044 Uiso 1 1 calc R U . . .
H41B H 1.147939 0.976644 0.643003 0.044 Uiso 1 1 calc R U . . .
C9 C 0.7646(3) 0.1071(2) 0.66682(11) 0.0316(6) Uani 1 1 d . . . . .
H9A H 0.728873 0.079356 0.690911 0.047 Uiso 1 1 calc R U . . .
H9B H 0.848691 0.113046 0.671370 0.047 Uiso 1 1 calc R U . . .
H9C H 0.736154 0.068641 0.635366 0.047 Uiso 1 1 calc R U . . .
C37 C 0.6299(2) 0.6793(2) 0.56164(11) 0.0304(6) Uani 1 1 d . . . . .
H37A H 0.619292 0.683944 0.595477 0.036 Uiso 1 1 calc R U . . .
H37B H 0.552835 0.658719 0.543750 0.036 Uiso 1 1 calc R U . . .
C29 C 1.2348(3) 0.7181(2) 0.52698(11) 0.0346(7) Uani 1 1 d . . . . .
H29A H 1.225200 0.778356 0.522512 0.041 Uiso 1 1 calc R U . . .
H29B H 1.290986 0.695222 0.505420 0.041 Uiso 1 1 calc R U . . .
C42 C 1.2248(3) 0.8669(2) 0.61657(13) 0.0362(7) Uani 1 1 d . . . . .
H42A H 1.234852 0.878874 0.584972 0.043 Uiso 1 1 calc R U . . .
H42B H 1.296970 0.895871 0.637033 0.043 Uiso 1 1 calc R U . . .
C30 C 1.2792(3) 0.7267(2) 0.57733(11) 0.0337(7) Uani 1 1 d . . . . .
H30A H 1.284841 0.665544 0.581660 0.040 Uiso 1 1 calc R U . . .
H30B H 1.357858 0.763963 0.583424 0.040 Uiso 1 1 calc R U . . .
C31 C 1.2345(3) 0.7496(2) 0.65836(11) 0.0349(7) Uani 1 1 d . . . . .
H31A H 1.211596 0.796654 0.683494 0.042 Uiso 1 1 calc R U . . .
H31B H 1.319254 0.754834 0.663347 0.042 Uiso 1 1 calc R U . . .
C12 C 0.6107(3) 0.1067(2) 0.55934(11) 0.0400(8) Uani 1 1 d . . . . .
H12A H 0.693309 0.132788 0.562892 0.060 Uiso 1 1 calc R U . . .
H12B H 0.580160 0.097483 0.526406 0.060 Uiso 1 1 calc R U . . .
H12C H 0.599430 0.048302 0.568148 0.060 Uiso 1 1 calc R U . . .
F5 F 0.1888(3) -0.0515(3) 0.51745(14) 0.0426(9) Uani 0.5 1 d . . P B -1
C73 C 0.0909(9) -0.0218(10) 0.5117(4) 0.025(3) Uani 0.5 1 d D U P B -1
F6 F 0.0437(3) -0.1373(3) 0.44249(14) 0.0422(9) Uani 0.5 1 d . . P B -1
C75 C -0.0897(11) -0.0384(11) 0.4653(5) 0.031(3) Uani 0.5 1 d D U P B -1
H75 H -0.141495 -0.068992 0.438322 0.038 Uiso 0.5 1 calc R U P B -1
C74 C 0.0129(9) -0.0648(9) 0.4736(4) 0.029(2) Uani 0.5 1 d D U P B -1
F2 F 0.6368(18) 0.6781(13) 0.7260(7) 0.057(6) Uani 0.3333 1 d D U P C 2
F1 F 0.4651(6) 0.7429(5) 0.7642(2) 0.0523(17) Uani 0.3333 1 d D U P C 2
C61 C 0.525(2) 0.7922(15) 0.7368(9) 0.041(8) Uani 0.3333 1 d D U P C 2
C66 C 0.504(2) 0.8730(13) 0.7295(8) 0.025(5) Uani 0.3333 1 d D U P C 2
H66 H 0.443140 0.898316 0.743897 0.029 Uiso 0.3333 1 calc R U P C 2
C62 C 0.615(2) 0.7561(16) 0.7178(9) 0.043(9) Uani 0.3333 1 d D U P C 2
C65 C 0.569(2) 0.9173(14) 0.7022(7) 0.022(4) Uani 0.3333 1 d D U P C 2
H65 H 0.553785 0.973465 0.697560 0.026 Uiso 0.3333 1 calc R U P C 2
C63 C 0.6832(17) 0.8019(13) 0.6910(7) 0.031(6) Uani 0.3333 1 d D U P C 2
H63 H 0.748880 0.779480 0.679099 0.037 Uiso 0.3333 1 calc R U P C 2
C64 C 0.6573(16) 0.8803(12) 0.6811(6) 0.032(5) Uani 0.3333 1 d D U P C 2
H64 H 0.699995 0.908456 0.660001 0.038 Uiso 0.3333 1 calc R U P C 2
C76 C -0.1146(11) 0.0338(12) 0.4975(4) 0.036(3) Uani 0.5 1 d D U P B -1
H76 H -0.186360 0.052521 0.493426 0.043 Uiso 0.5 1 calc R U P B -1
C78 C 0.0655(10) 0.0523(11) 0.5425(5) 0.028(3) Uani 0.5 1 d D U P B -1
H78 H 0.119073 0.084649 0.568679 0.033 Uiso 0.5 1 calc R U P B -1
C77 C -0.0375(9) 0.0799(7) 0.5357(4) 0.024(2) Uani 0.5 1 d D U P B -1
H77 H -0.055469 0.130782 0.557351 0.029 Uiso 0.5 1 calc R U P B -1

loop_
_atom_site_aniso_label
_atom_site_aniso_U_11
_atom_site_aniso_U_22
_atom_site_aniso_U_33
_atom_site_aniso_U_23
_atom_site_aniso_U_13
_atom_site_aniso_U_12
Fe2 0.01198(16) 0.01230(16) 0.01441(16) 0.00253(12) 0.00106(12) 0.00278(13)
Fe1 0.01369(16) 0.01336(17) 0.01714(17) 0.00431(13) 0.00131(13) 0.00273(13)
K2 0.0187(3) 0.0157(3) 0.0192(2) 0.00437(19) 0.0052(2) 0.0037(2)
K1 0.0247(3) 0.0177(3) 0.0197(3) 0.0034(2) 0.0004(2) 0.0011(2)
S1 0.0169(3) 0.0168(3) 0.0154(3) 0.0055(2) 0.0011(2) 0.0024(2)
S2 0.0218(3) 0.0138(3) 0.0200(3) 0.0047(2) 0.0003(2) 0.0023(2)
S4 0.0237(3) 0.0147(3) 0.0202(3) 0.0033(2) 0.0004(2) 0.0019(2)
Si7 0.0132(3) 0.0174(3) 0.0167(3) 0.0060(3) 0.0018(2) 0.0037(3)
S3 0.0188(3) 0.0241(3) 0.0228(3) 0.0087(3) -0.0017(2) -0.0020(3)
Si5 0.0157(3) 0.0127(3) 0.0163(3) 0.0020(2) 0.0033(2) 0.0019(3)
Si6 0.0131(3) 0.0184(3) 0.0204(3) 0.0010(3) 0.0014(3) 0.0033(3)
Si1 0.0153(3) 0.0128(3) 0.0203(3) 0.0050(2) 0.0016(3) 0.0031(3)
Si8 0.0187(3) 0.0192(3) 0.0187(3) 0.0086(3) 0.0047(3) 0.0057(3)
Si3 0.0159(3) 0.0169(3) 0.0202(3) 0.0042(3) 0.0047(3) 0.0040(3)
Si2 0.0165(3) 0.0183(4) 0.0245(4) 0.0085(3) -0.0032(3) 0.0021(3)
Si4 0.0212(4) 0.0260(4) 0.0172(3) 0.0016(3) 0.0020(3) 0.0013(3)
O9 0.0277(10) 0.0170(9) 0.0314(10) 0.0068(8) 0.0063(8) 0.0074(8)
O10 0.0236(10) 0.0182(9) 0.0307(10) 0.0039(8) 0.0000(8) 0.0019(8)
O8 0.0274(10) 0.0250(10) 0.0213(9) 0.0101(8) 0.0079(8) 0.0046(8)
F3 0.040(2) 0.0157(18) 0.034(2) 0.0122(13) 0.0055(18) 0.0133(14)
O4 0.0268(10) 0.0281(10) 0.0187(9) 0.0094(8) 0.0018(7) 0.0037(8)
O11 0.0222(9) 0.0225(10) 0.0240(9) 0.0040(7) 0.0022(7) 0.0013(8)
O12 0.0261(10) 0.0358(11) 0.0185(9) 0.0085(8) 0.0061(8) 0.0094(9)
O3 0.0219(10) 0.0291(11) 0.0277(10) 0.0072(8) -0.0001(8) 0.0095(8)
O7 0.0264(10) 0.0195(10) 0.0284(10) 0.0102(8) 0.0048(8) 0.0064(8)
O5 0.0250(10) 0.0204(10) 0.0296(10) 0.0057(8) 0.0006(8) 0.0033(8)
O1 0.0365(11) 0.0249(10) 0.0189(9) -0.0001(7) 0.0011(8) 0.0093(9)
O6 0.0239(10) 0.0173(10) 0.0348(11) -0.0036(8) 0.0046(8) 0.0009(8)
O2 0.0330(11) 0.0276(11) 0.0239(10) 0.0081(8) 0.0095(8) 0.0062(9)
N3 0.0137(10) 0.0148(10) 0.0170(10) 0.0024(8) 0.0028(8) 0.0023(8)
N4 0.0137(10) 0.0144(10) 0.0161(10) 0.0046(8) 0.0018(8) 0.0026(8)
N2 0.0176(10) 0.0182(11) 0.0195(10) 0.0026(8) 0.0042(8) 0.0022(9)
N1 0.0154(10) 0.0134(10) 0.0199(10) 0.0051(8) 0.0001(8) 0.0034(8)
N8 0.0228(12) 0.0260(12) 0.0280(12) 0.0106(10) 0.0096(9) 0.0053(10)
N7 0.0197(11) 0.0258(12) 0.0289(12) 0.0113(10) 0.0056(9) 0.0063(9)
N5 0.0259(12) 0.0219(12) 0.0243(11) 0.0074(9) -0.0025(9) 0.0010(10)
N6 0.0234(12) 0.0215(12) 0.0345(13) -0.0017(10) 0.0031(10) 0.0006(10)
F4 0.0332(14) 0.0347(15) 0.0423(15) 0.0120(12) 0.0106(12) 0.0167(12)
C3 0.0173(12) 0.0164(12) 0.0259(13) 0.0062(10) 0.0023(10) 0.0015(10)
C20 0.0201(13) 0.0228(14) 0.0245(13) 0.0049(10) 0.0043(10) 0.0072(11)
C19 0.0168(12) 0.0211(13) 0.0218(12) 0.0061(10) 0.0032(10) 0.0017(10)
C13 0.0207(13) 0.0175(13) 0.0259(13) 0.0006(10) 0.0052(10) -0.0010(10)
C5 0.0186(13) 0.0240(14) 0.0306(14) 0.0082(11) -0.0020(11) 0.0018(11)
C14 0.0229(13) 0.0220(14) 0.0196(12) 0.0011(10) 0.0032(10) -0.0010(11)
C23 0.0295(15) 0.0274(15) 0.0441(17) 0.0200(13) 0.0133(13) 0.0106(13)
C47 0.0346(16) 0.0274(15) 0.0261(14) 0.0102(11) 0.0146(12) 0.0039(12)
C34 0.0336(15) 0.0235(14) 0.0183(12) 0.0076(10) 0.0014(11) 0.0052(12)
C15 0.0282(14) 0.0183(13) 0.0293(14) 0.0045(11) 0.0051(11) 0.0075(11)
C1 0.0239(14) 0.0218(14) 0.0330(15) -0.0015(11) 0.0065(11) 0.0038(11)
C2 0.0236(14) 0.0234(14) 0.0354(15) 0.0164(12) -0.0007(11) 0.0037(11)
C58 0.0354(16) 0.0255(15) 0.0221(13) 0.0006(11) -0.0033(12) 0.0061(12)
C24 0.0229(13) 0.0244(14) 0.0252(13) 0.0115(11) 0.0097(11) 0.0054(11)
C33 0.0358(16) 0.0262(15) 0.0228(13) 0.0095(11) 0.0012(11) 0.0110(12)
C51 0.0401(17) 0.0137(13) 0.0339(15) 0.0062(11) 0.0068(13) 0.0068(12)
C8 0.0210(13) 0.0324(16) 0.0257(14) 0.0092(11) 0.0038(11) 0.0013(12)
C21 0.0159(12) 0.0347(16) 0.0293(14) 0.0143(12) 0.0008(10) 0.0052(11)
C59 0.0206(13) 0.0257(15) 0.0340(15) 0.0090(12) -0.0005(11) -0.0038(11)
C68 0.024(3) 0.012(3) 0.019(3) 0.0018(17) -0.005(2) 0.0067(16)
C45 0.0387(17) 0.0202(14) 0.0364(16) 0.0160(12) 0.0052(13) 0.0072(12)
C4 0.0167(13) 0.0248(15) 0.0459(17) 0.0117(12) -0.0011(12) 0.0067(11)
C40 0.0295(15) 0.0194(14) 0.0406(17) -0.0017(12) 0.0118(13) 0.0026(12)
C22 0.0314(15) 0.0422(18) 0.0164(13) 0.0087(12) 0.0009(11) 0.0086(13)
C7 0.0181(13) 0.0317(15) 0.0235(13) 0.0056(11) 0.0014(10) 0.0076(11)
C43 0.0185(13) 0.0299(15) 0.0366(16) 0.0111(12) 0.0016(11) 0.0068(11)
C71 0.034(3) 0.021(3) 0.033(4) 0.009(3) -0.003(3) 0.012(2)
C52 0.0411(17) 0.0159(13) 0.0289(14) 0.0030(11) 0.0020(12) -0.0011(12)
C46 0.0354(16) 0.0304(16) 0.0267(14) 0.0144(12) 0.0054(12) 0.0039(13)
C17 0.0174(13) 0.0258(15) 0.0471(18) -0.0004(13) 0.0054(12) 0.0004(11)
C36 0.0272(15) 0.0243(15) 0.0296(15) 0.0092(11) -0.0050(11) -0.0081(12)
C26 0.0453(18) 0.0237(15) 0.0170(13) 0.0031(10) -0.0067(12) 0.0016(13)
C44 0.0266(14) 0.0215(14) 0.0352(15) 0.0091(11) 0.0019(12) 0.0102(12)
C48 0.0255(14) 0.0308(16) 0.0357(16) 0.0142(12) 0.0152(12) 0.0022(12)
C56 0.0306(16) 0.0469(19) 0.0246(14) 0.0138(13) 0.0148(12) 0.0138(14)
C67 0.028(3) 0.023(3) 0.023(3) 0.008(2) 0.0016(18) 0.007(2)
C60 0.0168(13) 0.0358(17) 0.0401(17) 0.0142(13) 0.0047(12) 0.0042(12)
C53 0.0235(14) 0.0216(14) 0.0405(16) 0.0142(12) -0.0029(12) -0.0043(11)
C35 0.0255(14) 0.0296(16) 0.0293(14) 0.0130(12) 0.0011(11) -0.0041(12)
C16 0.0165(13) 0.0350(16) 0.0289(14) -0.0018(12) 0.0061(11) 0.0050(12)
C57 0.0344(16) 0.0378(17) 0.0165(12) 0.0043(11) 0.0013(11) 0.0144(13)
C72 0.024(3) 0.025(3) 0.024(3) 0.003(2) 0.003(2) 0.007(2)
C10 0.0300(15) 0.0373(17) 0.0264(14) 0.0114(12) -0.0012(12) 0.0014(13)
C28 0.0472(19) 0.0379(17) 0.0236(14) 0.0144(12) 0.0148(13) 0.0209(15)
C18 0.0280(15) 0.0412(18) 0.0289(15) 0.0089(13) -0.0036(12) 0.0086(13)
C50 0.0316(16) 0.0260(15) 0.0385(16) 0.0093(12) 0.0104(13) 0.0175(13)
C55 0.0247(14) 0.0444(18) 0.0320(15) 0.0134(13) 0.0150(12) 0.0146(13)
C6 0.0366(17) 0.0332(17) 0.0306(15) 0.0150(13) -0.0121(13) -0.0014(13)
C25 0.0322(15) 0.0254(15) 0.0269(14) 0.0080(11) -0.0106(12) 0.0006(12)
C38 0.0309(16) 0.0260(15) 0.0374(16) 0.0074(12) -0.0054(13) 0.0045(13)
C11 0.0290(15) 0.0411(18) 0.0219(14) 0.0019(12) -0.0021(11) -0.0029(13)
C69 0.023(3) 0.018(3) 0.024(3) 0.003(2) -0.004(2) 0.0087(17)
C27 0.0496(19) 0.0343(17) 0.0163(13) 0.0037(11) 0.0038(12) 0.0183(15)
C49 0.0287(15) 0.0309(16) 0.0391(16) 0.0087(13) 0.0174(13) 0.0146(13)
C39 0.0319(16) 0.0186(14) 0.0415(17) 0.0063(12) 0.0068(13) 0.0069(12)
C70 0.026(3) 0.022(3) 0.026(3) 0.010(2) 0.000(2) 0.0038(18)
C54 0.0195(13) 0.0332(16) 0.0427(17) 0.0209(13) 0.0073(12) -0.0003(12)
C32 0.0221(14) 0.0422(18) 0.0280(15) 0.0051(13) -0.0025(11) 0.0113(13)
C41 0.0314(16) 0.0222(15) 0.0468(19) -0.0073(13) -0.0023(14) 0.0004(13)
C9 0.0319(16) 0.0243(15) 0.0405(17) 0.0068(12) 0.0064(13) 0.0111(13)
C37 0.0220(14) 0.0300(16) 0.0376(16) 0.0075(12) -0.0030(12) 0.0030(12)
C29 0.0374(17) 0.0282(16) 0.0385(17) 0.0073(13) 0.0199(14) 0.0033(13)
C42 0.0241(15) 0.0222(15) 0.054(2) -0.0017(13) 0.0020(14) -0.0045(12)
C30 0.0230(14) 0.0285(16) 0.0457(18) 0.0010(13) 0.0087(13) 0.0028(12)
C31 0.0243(15) 0.0394(18) 0.0325(16) -0.0048(13) -0.0048(12) 0.0025(13)
C12 0.0338(17) 0.050(2) 0.0289(16) -0.0076(14) 0.0039(13) 0.0104(15)
F5 0.029(2) 0.054(3) 0.043(2) 0.0067(19) 0.0019(17) 0.0108(18)
C73 0.024(4) 0.025(5) 0.023(4) 0.003(3) 0.000(4) -0.002(4)
F6 0.045(2) 0.035(2) 0.040(2) -0.0050(19) 0.0064(17) 0.0061(18)
C75 0.028(5) 0.034(7) 0.030(6) 0.007(5) -0.001(4) 0.003(4)
C74 0.036(5) 0.023(5) 0.026(4) -0.004(3) 0.015(4) 0.007(3)
F2 0.059(6) 0.056(6) 0.059(7) 0.017(3) 0.005(4) 0.017(3)
F1 0.047(3) 0.064(4) 0.063(4) 0.035(3) 0.033(3) 0.023(3)
C61 0.040(8) 0.042(8) 0.040(8) 0.009(3) 0.005(2) 0.006(2)
C66 0.024(5) 0.024(5) 0.025(5) 0.005(2) 0.0010(19) 0.007(2)
C62 0.044(9) 0.042(9) 0.044(9) 0.010(3) 0.003(2) 0.010(3)
C65 0.023(5) 0.022(5) 0.022(5) 0.007(2) 0.002(2) 0.004(2)
C63 0.031(6) 0.031(6) 0.030(6) 0.007(2) 0.004(2) 0.005(2)
C64 0.033(5) 0.031(5) 0.031(5) 0.008(2) 0.002(2) 0.007(2)
C76 0.037(6) 0.039(5) 0.037(6) 0.016(4) 0.005(4) 0.016(4)
C78 0.029(5) 0.022(4) 0.025(4) -0.006(3) 0.000(4) 0.002(4)
C77 0.034(5) 0.013(4) 0.023(4) -0.004(3) 0.009(3) 0.006(3)

loop_
_atom_type_symbol
_atom_type_description
_atom_type_scat_dispersion_real
_atom_type_scat_dispersion_imag
_atom_type_scat_source
C C 0.0033 0.0016 'International Tables Vol C Tables 4.2.6.8 and 6.1.1.4'
H H 0.0000 0.0000 'International Tables Vol C Tables 4.2.6.8 and 6.1.1.4'
F F 0.0171 0.0103 'International Tables Vol C Tables 4.2.6.8 and 6.1.1.4'
Fe Fe 0.3463 0.8444 'International Tables Vol C Tables 4.2.6.8 and 6.1.1.4'
K K 0.2009 0.2494 'International Tables Vol C Tables 4.2.6.8 and 6.1.1.4'
N N 0.0061 0.0033 'International Tables Vol C Tables 4.2.6.8 and 6.1.1.4'
O O 0.0106 0.0060 'International Tables Vol C Tables 4.2.6.8 and 6.1.1.4'
S S 0.1246 0.1234 'International Tables Vol C Tables 4.2.6.8 and 6.1.1.4'
Si Si 0.0817 0.0704 'International Tables Vol C Tables 4.2.6.8 and 6.1.1.4'

loop_
_geom_angle_atom_site_label_1
_geom_angle_atom_site_label_2
_geom_angle_atom_site_label_3
_geom_angle
_geom_angle_site_symmetry_1
_geom_angle_site_symmetry_3
_geom_angle_publ_flag
S1 Fe2 S2 103.70(3) . . ?
N3 Fe2 S1 110.46(6) . . ?
N3 Fe2 S2 118.46(6) . . ?
N3 Fe2 N4 113.80(8) . . ?
N4 Fe2 S1 115.48(6) . . ?
N4 Fe2 S2 93.91(6) . . ?
S1 Fe1 S4 102.50(3) . . ?
N2 Fe1 S1 120.69(7) . . ?
N2 Fe1 S4 95.62(6) . . ?
N1 Fe1 S1 108.08(6) . . ?
N1 Fe1 S4 120.54(6) . . ?
N1 Fe1 N2 109.71(9) . . ?
O9 K2 O11 101.13(6) . . ?
O9 K2 O12 138.33(6) . . ?
O9 K2 O7 122.10(6) . . ?
O9 K2 N8 59.98(6) . . ?
O9 K2 N7 120.22(6) . . ?
O10 K2 O9 60.29(6) . . ?
O10 K2 O11 129.14(6) . . ?
O10 K2 O12 101.41(6) . . ?
O10 K2 O7 95.75(6) . . ?
O10 K2 N8 120.04(6) . . ?
O10 K2 N7 60.11(6) . . ?
O8 K2 O9 95.18(6) . . ?
O8 K2 O10 131.16(6) . . ?
O8 K2 O11 94.76(6) . . ?
O8 K2 O12 121.21(6) . . ?
O8 K2 O7 60.32(6) . . ?
O8 K2 N8 59.62(6) . . ?
O8 K2 N7 120.76(6) . . ?
O11 K2 N8 60.15(6) . . ?
O11 K2 N7 119.31(6) . . ?
O12 K2 O11 59.59(6) . . ?
O12 K2 N8 119.51(6) . . ?
O12 K2 N7 59.97(6) . . ?
O7 K2 O11 130.07(6) . . ?
O7 K2 O12 95.16(6) . . ?
O7 K2 N8 119.73(6) . . ?
O7 K2 N7 60.68(6) . . ?
N7 K2 N8 179.44(6) . . ?
O4 K1 O3 59.71(6) . . ?
O4 K1 O2 123.80(6) . . ?
O4 K1 N5 60.96(6) . . ?
O4 K1 N6 119.14(6) . . ?
O3 K1 O2 100.00(6) . . ?
O3 K1 N5 120.19(6) . . ?
O3 K1 N6 60.23(6) . . ?
O5 K1 O4 98.10(6) . . ?
O5 K1 O3 123.33(6) . . ?
O5 K1 O2 131.64(6) . . ?
O5 K1 N5 59.33(6) . . ?
O5 K1 N6 122.40(6) . . ?
O1 K1 O4 98.51(6) . . ?
O1 K1 O3 136.71(6) . . ?
O1 K1 O5 94.73(6) . . ?
O1 K1 O2 59.21(6) . . ?
O1 K1 N5 59.55(6) . . ?
O1 K1 N6 118.60(7) . . ?
O6 K1 O4 136.70(6) . . ?
O6 K1 O3 98.02(6) . . ?
O6 K1 O5 61.58(6) . . ?
O6 K1 O1 119.66(6) . . ?
O6 K1 O2 94.74(6) . . ?
O6 K1 N5 120.36(6) . . ?
O6 K1 N6 61.20(6) . . ?
O2 K1 N5 118.43(6) . . ?
O2 K1 N6 59.62(6) . . ?
N6 K1 N5 177.90(7) . . ?
Fe1 S1 Fe2 131.67(3) . . ?
S3 S2 Fe2 106.32(3) . . ?
S3 S4 Fe1 109.88(3) . . ?
N4 Si7 C20 111.29(11) . . ?
N4 Si7 C19 113.17(11) . . ?
N4 Si7 C21 113.56(11) . . ?
C20 Si7 C19 109.25(12) . . ?
C20 Si7 C21 105.97(13) . . ?
C19 Si7 C21 103.05(12) . . ?
S2 S3 S4 107.64(4) . . ?
N3 Si5 C13 112.54(11) . . ?
N3 Si5 C14 111.85(11) . . ?
N3 Si5 C15 114.33(12) . . ?
C13 Si5 C14 106.97(12) . . ?
C13 Si5 C15 103.92(13) . . ?
C14 Si5 C15 106.60(12) . . ?
N3 Si6 C17 115.01(12) . . ?
N3 Si6 C16 113.48(11) . . ?
N3 Si6 C18 110.02(12) . . ?
C17 Si6 C16 102.61(14) . . ?
C18 Si6 C17 107.99(15) . . ?
C18 Si6 C16 107.19(14) . . ?
N1 Si1 C3 112.51(11) . . ?
N1 Si1 C1 113.81(12) . . ?
N1 Si1 C2 113.02(12) . . ?
C3 Si1 C1 104.95(13) . . ?
C3 Si1 C2 105.20(12) . . ?
C1 Si1 C2 106.62(14) . . ?
N4 Si8 C23 113.84(12) . . ?
N4 Si8 C24 113.80(11) . . ?
N4 Si8 C22 112.25(12) . . ?
C24 Si8 C23 102.20(13) . . ?
C24 Si8 C22 106.04(13) . . ?
C22 Si8 C23 107.93(14) . . ?
N2 Si3 C8 111.58(12) . . ?
N2 Si3 C7 116.36(11) . . ?
N2 Si3 C9 111.90(13) . . ?
C7 Si3 C8 102.87(13) . . ?
C7 Si3 C9 105.55(14) . . ?
C9 Si3 C8 107.84(14) . . ?
N1 Si2 C5 114.92(11) . . ?
N1 Si2 C4 113.38(12) . . ?
N1 Si2 C6 112.07(13) . . ?
C5 Si2 C4 105.42(13) . . ?
C5 Si2 C6 105.93(13) . . ?
C4 Si2 C6 104.21(14) . . ?
N2 Si4 C10 111.39(12) . . ?
N2 Si4 C11 114.90(12) . . ?
N2 Si4 C12 115.25(13) . . ?
C10 Si4 C12 107.28(16) . . ?
C11 Si4 C10 106.29(14) . . ?
C11 Si4 C12 100.79(15) . . ?
C51 O9 K2 114.53(15) . . ?
C50 O9 K2 113.40(16) . . ?
C50 O9 C51 111.6(2) . . ?
C52 O10 K2 113.45(16) . . ?
C52 O10 C53 111.5(2) . . ?
C53 O10 K2 116.47(15) . . ?
C47 O8 K2 116.55(15) . . ?
C46 O8 K2 115.93(16) . . ?
C46 O8 C47 112.2(2) . . ?
C34 O4 K1 113.82(15) . . ?
C35 O4 K1 116.11(15) . . ?
C35 O4 C34 111.0(2) . . ?
C58 O11 K2 113.07(16) . . ?
C58 O11 C59 111.9(2) . . ?
C59 O11 K2 114.08(15) . . ?
C56 O12 K2 111.74(16) . . ?
C57 O12 K2 114.21(15) . . ?
C57 O12 C56 111.3(2) . . ?
C33 O3 K1 115.82(15) . . ?
C32 O3 K1 115.04(16) . . ?
C32 O3 C33 111.4(2) . . ?
C45 O7 K2 111.79(16) . . ?
C44 O7 K2 113.03(15) . . ?
C44 O7 C45 111.3(2) . . ?
C38 O5 K1 119.53(16) . . ?
C38 O5 C39 111.7(2) . . ?
C39 O5 K1 110.85(16) . . ?
C26 O1 K1 118.72(15) . . ?
C27 O1 K1 118.99(16) . . ?
C27 O1 C26 111.9(2) . . ?
C40 O6 K1 114.58(16) . . ?
C40 O6 C41 111.0(2) . . ?
C41 O6 K1 115.36(17) . . ?
C28 O2 K1 111.36(16) . . ?
C29 O2 K1 116.46(16) . . ?
C29 O2 C28 111.5(2) . . ?
Si5 N3 Fe2 116.52(11) . . ?
Si6 N3 Fe2 122.92(11) . . ?
Si6 N3 Si5 119.23(12) . . ?
Si7 N4 Fe2 118.35(11) . . ?
Si8 N4 Fe2 117.78(11) . . ?
Si8 N4 Si7 123.03(12) . . ?
Si3 N2 Fe1 125.96(12) . . ?
Si3 N2 Si4 117.58(12) . . ?
Si4 N2 Fe1 116.41(11) . . ?
Si1 N1 Fe1 113.03(11) . . ?
Si2 N1 Fe1 127.90(12) . . ?
Si2 N1 Si1 118.47(12) . . ?
C48 N8 K2 109.49(16) . . ?
C48 N8 C49 110.3(2) . . ?
C60 N8 K2 108.00(15) . . ?
C60 N8 C48 109.7(2) . . ?
C60 N8 C49 110.1(2) . . ?
C49 N8 K2 109.19(17) . . ?
C43 N7 K2 108.21(15) . . ?
C43 N7 C55 110.5(2) . . ?
C43 N7 C54 110.1(2) . . ?
C55 N7 K2 109.44(16) . . ?
C55 N7 C54 109.9(2) . . ?
C54 N7 K2 108.61(16) . . ?
C36 N5 K1 107.25(16) . . ?
C36 N5 C25 109.8(2) . . ?
C36 N5 C37 111.1(2) . . ?
C25 N5 K1 109.79(17) . . ?
C25 N5 C37 109.5(2) . . ?
C37 N5 K1 109.36(16) . . ?
C42 N6 K1 107.67(17) . . ?
C30 N6 K1 110.52(17) . . ?
C30 N6 C42 109.6(2) . . ?
C30 N6 C31 109.8(2) . . ?
C31 N6 K1 109.45(17) . . ?
C31 N6 C42 109.8(2) . . ?
Si1 C3 H3A 109.5 . . ?
Si1 C3 H3B 109.5 . . ?
Si1 C3 H3C 109.5 . . ?
H3A C3 H3B 109.5 . . ?
H3A C3 H3C 109.5 . . ?
H3B C3 H3C 109.5 . . ?
Si7 C20 H20A 109.5 . . ?
Si7 C20 H20B 109.5 . . ?
Si7 C20 H20C 109.5 . . ?
H20A C20 H20B 109.5 . . ?
H20A C20 H20C 109.5 . . ?
H20B C20 H20C 109.5 . . ?
Si7 C19 H19A 109.5 . . ?
Si7 C19 H19B 109.5 . . ?
Si7 C19 H19C 109.5 . . ?
H19A C19 H19B 109.5 . . ?
H19A C19 H19C 109.5 . . ?
H19B C19 H19C 109.5 . . ?
Si5 C13 H13A 109.5 . . ?
Si5 C13 H13B 109.5 . . ?
Si5 C13 H13C 109.5 . . ?
H13A C13 H13B 109.5 . . ?
H13A C13 H13C 109.5 . . ?
H13B C13 H13C 109.5 . . ?
Si2 C5 H5A 109.5 . . ?
Si2 C5 H5B 109.5 . . ?
Si2 C5 H5C 109.5 . . ?
H5A C5 H5B 109.5 . . ?
H5A C5 H5C 109.5 . . ?
H5B C5 H5C 109.5 . . ?
Si5 C14 H14A 109.5 . . ?
Si5 C14 H14B 109.5 . . ?
Si5 C14 H14C 109.5 . . ?
H14A C14 H14B 109.5 . . ?
H14A C14 H14C 109.5 . . ?
H14B C14 H14C 109.5 . . ?
Si8 C23 H23A 109.5 . . ?
Si8 C23 H23B 109.5 . . ?
Si8 C23 H23C 109.5 . . ?
H23A C23 H23B 109.5 . . ?
H23A C23 H23C 109.5 . . ?
H23B C23 H23C 109.5 . . ?
O8 C47 H47A 109.9 . . ?
O8 C47 H47B 109.9 . . ?
O8 C47 C48 108.7(2) . . ?
H47A C47 H47B 108.3 . . ?
C48 C47 H47A 109.9 . . ?
C48 C47 H47B 109.9 . . ?
O4 C34 H34A 109.8 . . ?
O4 C34 H34B 109.8 . . ?
O4 C34 C33 109.5(2) . . ?
H34A C34 H34B 108.2 . . ?
C33 C34 H34A 109.8 . . ?
C33 C34 H34B 109.8 . . ?
Si5 C15 H15A 109.5 . . ?
Si5 C15 H15B 109.5 . . ?
Si5 C15 H15C 109.5 . . ?
H15A C15 H15B 109.5 . . ?
H15A C15 H15C 109.5 . . ?
H15B C15 H15C 109.5 . . ?
Si1 C1 H1A 109.5 . . ?
Si1 C1 H1B 109.5 . . ?
Si1 C1 H1C 109.5 . . ?
H1A C1 H1B 109.5 . . ?
H1A C1 H1C 109.5 . . ?
H1B C1 H1C 109.5 . . ?
Si1 C2 H2A 109.5 . . ?
Si1 C2 H2B 109.5 . . ?
Si1 C2 H2C 109.5 . . ?
H2A C2 H2B 109.5 . . ?
H2A C2 H2C 109.5 . . ?
H2B C2 H2C 109.5 . . ?
O11 C58 H58A 110.1 . . ?
O11 C58 H58B 110.1 . . ?
O11 C58 C57 108.1(2) . . ?
H58A C58 H58B 108.4 . . ?
C57 C58 H58A 110.1 . . ?
C57 C58 H58B 110.1 . . ?
Si8 C24 H24A 109.5 . . ?
Si8 C24 H24B 109.5 . . ?
Si8 C24 H24C 109.5 . . ?
H24A C24 H24B 109.5 . . ?
H24A C24 H24C 109.5 . . ?
H24B C24 H24C 109.5 . . ?
O3 C33 C34 109.4(2) . . ?
O3 C33 H33A 109.8 . . ?
O3 C33 H33B 109.8 . . ?
C34 C33 H33A 109.8 . . ?
C34 C33 H33B 109.8 . . ?
H33A C33 H33B 108.2 . . ?
O9 C51 H51A 110.0 . . ?
O9 C51 H51B 110.0 . . ?
O9 C51 C52 108.6(2) . . ?
H51A C51 H51B 108.3 . . ?
C52 C51 H51A 110.0 . . ?
C52 C51 H51B 110.0 . . ?
Si3 C8 H8A 109.5 . . ?
Si3 C8 H8B 109.5 . . ?
Si3 C8 H8C 109.5 . . ?
H8A C8 H8B 109.5 . . ?
H8A C8 H8C 109.5 . . ?
H8B C8 H8C 109.5 . . ?
Si7 C21 H21A 109.5 . . ?
Si7 C21 H21B 109.5 . . ?
Si7 C21 H21C 109.5 . . ?
H21A C21 H21B 109.5 . . ?
H21A C21 H21C 109.5 . . ?
H21B C21 H21C 109.5 . . ?
O11 C59 H59A 110.0 . . ?
O11 C59 H59B 110.0 . . ?
O11 C59 C60 108.4(2) . . ?
H59A C59 H59B 108.4 . . ?
C60 C59 H59A 110.0 . . ?
C60 C59 H59B 110.0 . . ?
F3 C68 C67 119.8(8) . . ?
C69 C68 F3 118.0(6) . . ?
C69 C68 C67 122.2(8) . . ?
O7 C45 H45A 109.7 . . ?
O7 C45 H45B 109.7 . . ?
O7 C45 C46 109.6(2) . . ?
H45A C45 H45B 108.2 . . ?
C46 C45 H45A 109.7 . . ?
C46 C45 H45B 109.7 . . ?
Si2 C4 H4A 109.5 . . ?
Si2 C4 H4B 109.5 . . ?
Si2 C4 H4C 109.5 . . ?
H4A C4 H4B 109.5 . . ?
H4A C4 H4C 109.5 . . ?
H4B C4 H4C 109.5 . . ?
O6 C40 H40A 110.0 . . ?
O6 C40 H40B 110.0 . . ?
O6 C40 C39 108.5(2) . . ?
H40A C40 H40B 108.4 . . ?
C39 C40 H40A 110.0 . . ?
C39 C40 H40B 110.0 . . ?
Si8 C22 H22A 109.5 . . ?
Si8 C22 H22B 109.5 . . ?
Si8 C22 H22C 109.5 . . ?
H22A C22 H22B 109.5 . . ?
H22A C22 H22C 109.5 . . ?
H22B C22 H22C 109.5 . . ?
Si3 C7 H7A 109.5 . . ?
Si3 C7 H7B 109.5 . . ?
Si3 C7 H7C 109.5 . . ?
H7A C7 H7B 109.5 . . ?
H7A C7 H7C 109.5 . . ?
H7B C7 H7C 109.5 . . ?
N7 C43 H43A 108.9 . . ?
N7 C43 H43B 108.9 . . ?
N7 C43 C44 113.5(2) . . ?
H43A C43 H43B 107.7 . . ?
C44 C43 H43A 108.9 . . ?
C44 C43 H43B 108.9 . . ?
C72 C71 H71 119.6 . . ?
C72 C71 C70 120.8(9) . . ?
C70 C71 H71 119.6 . . ?
O10 C52 C51 109.3(2) . . ?
O10 C52 H52A 109.8 . . ?
O10 C52 H52B 109.8 . . ?
C51 C52 H52A 109.8 . . ?
C51 C52 H52B 109.8 . . ?
H52A C52 H52B 108.3 . . ?
O8 C46 C45 108.8(2) . . ?
O8 C46 H46A 109.9 . . ?
O8 C46 H46B 109.9 . . ?
C45 C46 H46A 109.9 . . ?
C45 C46 H46B 109.9 . . ?
H46A C46 H46B 108.3 . . ?
Si6 C17 H17A 109.5 . . ?
Si6 C17 H17B 109.5 . . ?
Si6 C17 H17C 109.5 . . ?
H17A C17 H17B 109.5 . . ?
H17A C17 H17C 109.5 . . ?
H17B C17 H17C 109.5 . . ?
N5 C36 H36A 108.7 . . ?
N5 C36 H36B 108.7 . . ?
N5 C36 C35 114.3(2) . . ?
H36A C36 H36B 107.6 . . ?
C35 C36 H36A 108.7 . . ?
C35 C36 H36B 108.7 . . ?
O1 C26 H26A 109.9 . . ?
O1 C26 H26B 109.9 . . ?
O1 C26 C25 109.0(2) . . ?
H26A C26 H26B 108.3 . . ?
C25 C26 H26A 109.9 . . ?
C25 C26 H26B 109.9 . . ?
O7 C44 C43 109.2(2) . . ?
O7 C44 H44A 109.8 . . ?
O7 C44 H44B 109.8 . . ?
C43 C44 H44A 109.8 . . ?
C43 C44 H44B 109.8 . . ?
H44A C44 H44B 108.3 . . ?
N8 C48 C47 113.5(2) . . ?
N8 C48 H48A 108.9 . . ?
N8 C48 H48B 108.9 . . ?
C47 C48 H48A 108.9 . . ?
C47 C48 H48B 108.9 . . ?
H48A C48 H48B 107.7 . . ?
O12 C56 H56A 110.1 . . ?
O12 C56 H56B 110.1 . . ?
O12 C56 C55 108.2(2) . . ?
H56A C56 H56B 108.4 . . ?
C55 C56 H56A 110.1 . . ?
C55 C56 H56B 110.1 . . ?
C68 C67 H67 120.3 . . ?
C72 C67 C68 119.5(10) . . ?
C72 C67 H67 120.3 . . ?
N8 C60 C59 112.9(2) . . ?
N8 C60 H60A 109.0 . . ?
N8 C60 H60B 109.0 . . ?
C59 C60 H60A 109.0 . . ?
C59 C60 H60B 109.0 . . ?
H60A C60 H60B 107.8 . . ?
O10 C53 H53A 109.9 . . ?
O10 C53 H53B 109.9 . . ?
O10 C53 C54 108.9(2) . . ?
H53A C53 H53B 108.3 . . ?
C54 C53 H53A 109.9 . . ?
C54 C53 H53B 109.9 . . ?
O4 C35 C36 110.0(2) . . ?
O4 C35 H35A 109.7 . . ?
O4 C35 H35B 109.7 . . ?
C36 C35 H35A 109.7 . . ?
C36 C35 H35B 109.7 . . ?
H35A C35 H35B 108.2 . . ?
Si6 C16 H16A 109.5 . . ?
Si6 C16 H16B 109.5 . . ?
Si6 C16 H16C 109.5 . . ?
H16A C16 H16B 109.5 . . ?
H16A C16 H16C 109.5 . . ?
H16B C16 H16C 109.5 . . ?
O12 C57 C58 108.6(2) . . ?
O12 C57 H57A 110.0 . . ?
O12 C57 H57B 110.0 . . ?
C58 C57 H57A 110.0 . . ?
C58 C57 H57B 110.0 . . ?
H57A C57 H57B 108.4 . . ?
C71 C72 H72 120.2 . . ?
C67 C72 C71 119.5(10) . . ?
C67 C72 H72 120.2 . . ?
Si4 C10 H10A 109.5 . . ?
Si4 C10 H10B 109.5 . . ?
Si4 C10 H10C 109.5 . . ?
H10A C10 H10B 109.5 . . ?
H10A C10 H10C 109.5 . . ?
H10B C10 H10C 109.5 . . ?
O2 C28 H28A 109.7 . . ?
O2 C28 H28B 109.7 . . ?
O2 C28 C27 110.0(2) . . ?
H28A C28 H28B 108.2 . . ?
C27 C28 H28A 109.7 . . ?
C27 C28 H28B 109.7 . . ?
Si6 C18 H18A 109.5 . . ?
Si6 C18 H18B 109.5 . . ?
Si6 C18 H18C 109.5 . . ?
H18A C18 H18B 109.5 . . ?
H18A C18 H18C 109.5 . . ?
H18B C18 H18C 109.5 . . ?
O9 C50 H50A 110.0 . . ?
O9 C50 H50B 110.0 . . ?
O9 C50 C49 108.5(2) . . ?
H50A C50 H50B 108.4 . . ?
C49 C50 H50A 110.0 . . ?
C49 C50 H50B 110.0 . . ?
N7 C55 C56 113.3(2) . . ?
N7 C55 H55A 108.9 . . ?
N7 C55 H55B 108.9 . . ?
C56 C55 H55A 108.9 . . ?
C56 C55 H55B 108.9 . . ?
H55A C55 H55B 107.7 . . ?
Si2 C6 H6A 109.5 . . ?
Si2 C6 H6B 109.5 . . ?
Si2 C6 H6C 109.5 . . ?
H6A C6 H6B 109.5 . . ?
H6A C6 H6C 109.5 . . ?
H6B C6 H6C 109.5 . . ?
N5 C25 C26 113.7(2) . . ?
N5 C25 H25A 108.8 . . ?
N5 C25 H25B 108.8 . . ?
C26 C25 H25A 108.8 . . ?
C26 C25 H25B 108.8 . . ?
H25A C25 H25B 107.7 . . ?
O5 C38 H38A 109.9 . . ?
O5 C38 H38B 109.9 . . ?
O5 C38 C37 108.7(2) . . ?
H38A C38 H38B 108.3 . . ?
C37 C38 H38A 109.9 . . ?
C37 C38 H38B 109.9 . . ?
Si4 C11 H11A 109.5 . . ?
Si4 C11 H11B 109.5 . . ?
Si4 C11 H11C 109.5 . . ?
H11A C11 H11B 109.5 . . ?
H11A C11 H11C 109.5 . . ?
H11B C11 H11C 109.5 . . ?
F4 C69 C68 119.9(6) . . ?
F4 C69 C70 120.4(7) . . ?
C68 C69 C70 119.7(7) . . ?
O1 C27 C28 109.0(2) . . ?
O1 C27 H27A 109.9 . . ?
O1 C27 H27B 109.9 . . ?
C28 C27 H27A 109.9 . . ?
C28 C27 H27B 109.9 . . ?
H27A C27 H27B 108.3 . . ?
N8 C49 C50 113.4(2) . . ?
N8 C49 H49A 108.9 . . ?
N8 C49 H49B 108.9 . . ?
C50 C49 H49A 108.9 . . ?
C50 C49 H49B 108.9 . . ?
H49A C49 H49B 107.7 . . ?
O5 C39 C40 108.7(2) . . ?
O5 C39 H39A 110.0 . . ?
O5 C39 H39B 110.0 . . ?
C40 C39 H39A 110.0 . . ?
C40 C39 H39B 110.0 . . ?
H39A C39 H39B 108.3 . . ?
C71 C70 H70 120.9 . . ?
C69 C70 C71 118.3(8) . . ?
C69 C70 H70 120.9 . . ?
N7 C54 C53 113.7(2) . . ?
N7 C54 H54A 108.8 . . ?
N7 C54 H54B 108.8 . . ?
C53 C54 H54A 108.8 . . ?
C53 C54 H54B 108.8 . . ?
H54A C54 H54B 107.7 . . ?
O3 C32 H32A 109.8 . . ?
O3 C32 H32B 109.8 . . ?
O3 C32 C31 109.3(2) . . ?
H32A C32 H32B 108.3 . . ?
C31 C32 H32A 109.8 . . ?
C31 C32 H32B 109.8 . . ?
O6 C41 H41A 109.9 . . ?
O6 C41 H41B 109.9 . . ?
O6 C41 C42 108.9(2) . . ?
H41A C41 H41B 108.3 . . ?
C42 C41 H41A 109.9 . . ?
C42 C41 H41B 109.9 . . ?
Si3 C9 H9A 109.5 . . ?
Si3 C9 H9B 109.5 . . ?
Si3 C9 H9C 109.5 . . ?
H9A C9 H9B 109.5 . . ?
H9A C9 H9C 109.5 . . ?
H9B C9 H9C 109.5 . . ?
N5 C37 C38 113.3(3) . . ?
N5 C37 H37A 108.9 . . ?
N5 C37 H37B 108.9 . . ?
C38 C37 H37A 108.9 . . ?
C38 C37 H37B 108.9 . . ?
H37A C37 H37B 107.7 . . ?
O2 C29 H29A 109.8 . . ?
O2 C29 H29B 109.8 . . ?
O2 C29 C30 109.6(2) . . ?
H29A C29 H29B 108.2 . . ?
C30 C29 H29A 109.8 . . ?
C30 C29 H29B 109.8 . . ?
N6 C42 C41 113.1(3) . . ?
N6 C42 H42A 109.0 . . ?
N6 C42 H42B 109.0 . . ?
C41 C42 H42A 109.0 . . ?
C41 C42 H42B 109.0 . . ?
H42A C42 H42B 107.8 . . ?
N6 C30 C29 113.5(3) . . ?
N6 C30 H30A 108.9 . . ?
N6 C30 H30B 108.9 . . ?
C29 C30 H30A 108.9 . . ?
C29 C30 H30B 108.9 . . ?
H30A C30 H30B 107.7 . . ?
N6 C31 C32 114.1(2) . . ?
N6 C31 H31A 108.7 . . ?
N6 C31 H31B 108.7 . . ?
C32 C31 H31A 108.7 . . ?
C32 C31 H31B 108.7 . . ?
H31A C31 H31B 107.6 . . ?
Si4 C12 H12A 109.5 . . ?
Si4 C12 H12B 109.5 . . ?
Si4 C12 H12C 109.5 . . ?
H12A C12 H12B 109.5 . . ?
H12A C12 H12C 109.5 . . ?
H12B C12 H12C 109.5 . . ?
F5 C73 C74 119.9(10) . . ?
F5 C73 C78 122.0(7) . . ?
C78 C73 C74 118.1(10) . . ?
C74 C75 H75 121.3 . . ?
C76 C75 H75 121.3 . . ?
C76 C75 C74 117.4(11) . . ?
C73 C74 F6 116.3(10) . . ?
C75 C74 C73 123.3(11) . . ?
C75 C74 F6 120.5(9) . . ?
F1 C61 C66 125.3(16) . . ?
C62 C61 F1 114.1(14) . . ?
C62 C61 C66 120.6(17) . . ?
C61 C66 H66 119.4 . . ?
C65 C66 C61 121(2) . . ?
C65 C66 H66 119.4 . . ?
F2 C62 C61 120.3(16) . . ?
F2 C62 C63 121.0(17) . . ?
C61 C62 C63 118.7(18) . . ?
C66 C65 H65 120.3 . . ?
C66 C65 C64 119(2) . . ?
C64 C65 H65 120.3 . . ?
C62 C63 H63 119.7 . . ?
C62 C63 C64 120.5(19) . . ?
C64 C63 H63 119.7 . . ?
C65 C64 C63 119.5(17) . . ?
C65 C64 H64 120.3 . . ?
C63 C64 H64 120.3 . . ?
C75 C76 H76 119.5 . . ?
C75 C76 C77 121.1(11) . . ?
C77 C76 H76 119.5 . . ?
C73 C78 H78 120.0 . . ?
C73 C78 C77 120.1(10) . . ?
C77 C78 H78 120.0 . . ?
C76 C77 H77 120.0 . . ?
C78 C77 C76 120.0(11) . . ?
C78 C77 H77 120.0 . . ?

loop_
_geom_bond_atom_site_label_1
_geom_bond_atom_site_label_2
_geom_bond_distance
_geom_bond_site_symmetry_2
_geom_bond_publ_flag
Fe2 S1 2.2177(7) . ?
Fe2 S2 2.3316(7) . ?
Fe2 N3 1.974(2) . ?
Fe2 N4 1.978(2) . ?
Fe1 S1 2.2053(7) . ?
Fe1 S4 2.3266(7) . ?
Fe1 N2 1.999(2) . ?
Fe1 N1 1.991(2) . ?
K2 O9 2.8260(19) . ?
K2 O10 2.818(2) . ?
K2 O8 2.8114(18) . ?
K2 O11 2.8513(19) . ?
K2 O12 2.8505(19) . ?
K2 O7 2.8386(19) . ?
K2 N8 3.053(2) . ?
K2 N7 3.047(2) . ?
K1 O4 2.8256(19) . ?
K1 O3 2.8483(19) . ?
K1 O5 2.820(2) . ?
K1 O1 2.8079(19) . ?
K1 O6 2.747(2) . ?
K1 O2 2.885(2) . ?
K1 N5 3.042(2) . ?
K1 N6 3.029(2) . ?
S2 S3 2.0418(9) . ?
S4 S3 2.0436(9) . ?
Si7 N4 1.725(2) . ?
Si7 C20 1.869(3) . ?
Si7 C19 1.871(3) . ?
Si7 C21 1.887(3) . ?
Si5 N3 1.723(2) . ?
Si5 C13 1.870(3) . ?
Si5 C14 1.880(3) . ?
Si5 C15 1.887(3) . ?
Si6 N3 1.719(2) . ?
Si6 C17 1.878(3) . ?
Si6 C16 1.886(3) . ?
Si6 C18 1.868(3) . ?
Si1 N1 1.722(2) . ?
Si1 C3 1.867(3) . ?
Si1 C1 1.869(3) . ?
Si1 C2 1.898(3) . ?
Si8 N4 1.718(2) . ?
Si8 C23 1.886(3) . ?
Si8 C24 1.872(3) . ?
Si8 C22 1.878(3) . ?
Si3 N2 1.724(2) . ?
Si3 C8 1.889(3) . ?
Si3 C7 1.858(3) . ?
Si3 C9 1.868(3) . ?
Si2 N1 1.721(2) . ?
Si2 C5 1.865(3) . ?
Si2 C4 1.883(3) . ?
Si2 C6 1.884(3) . ?
Si4 N2 1.726(2) . ?
Si4 C10 1.873(3) . ?
Si4 C11 1.871(3) . ?
Si4 C12 1.887(3) . ?
O9 C51 1.434(3) . ?
O9 C50 1.422(3) . ?
O10 C52 1.417(3) . ?
O10 C53 1.422(3) . ?
O8 C47 1.425(3) . ?
O8 C46 1.414(3) . ?
F3 C68 1.362(8) . ?
O4 C34 1.424(3) . ?
O4 C35 1.422(3) . ?
O11 C58 1.418(3) . ?
O11 C59 1.421(3) . ?
O12 C56 1.424(4) . ?
O12 C57 1.420(3) . ?
O3 C33 1.421(3) . ?
O3 C32 1.420(3) . ?
O7 C45 1.425(3) . ?
O7 C44 1.422(3) . ?
O5 C38 1.416(3) . ?
O5 C39 1.424(3) . ?
O1 C26 1.425(4) . ?
O1 C27 1.421(3) . ?
O6 C40 1.423(3) . ?
O6 C41 1.426(4) . ?
O2 C28 1.427(3) . ?
O2 C29 1.421(4) . ?
N8 C48 1.469(3) . ?
N8 C60 1.462(4) . ?
N8 C49 1.471(4) . ?
N7 C43 1.469(3) . ?
N7 C55 1.469(4) . ?
N7 C54 1.469(4) . ?
N5 C36 1.465(3) . ?
N5 C25 1.468(4) . ?
N5 C37 1.470(4) . ?
N6 C42 1.475(4) . ?
N6 C30 1.471(4) . ?
N6 C31 1.474(4) . ?
F4 C69 1.330(8) . ?
C3 H3A 0.9800 . ?
C3 H3B 0.9800 . ?
C3 H3C 0.9800 . ?
C20 H20A 0.9800 . ?
C20 H20B 0.9800 . ?
C20 H20C 0.9800 . ?
C19 H19A 0.9800 . ?
C19 H19B 0.9800 . ?
C19 H19C 0.9800 . ?
C13 H13A 0.9800 . ?
C13 H13B 0.9800 . ?
C13 H13C 0.9800 . ?
C5 H5A 0.9800 . ?
C5 H5B 0.9800 . ?
C5 H5C 0.9800 . ?
C14 H14A 0.9800 . ?
C14 H14B 0.9800 . ?
C14 H14C 0.9800 . ?
C23 H23A 0.9800 . ?
C23 H23B 0.9800 . ?
C23 H23C 0.9800 . ?
C47 H47A 0.9900 . ?
C47 H47B 0.9900 . ?
C47 C48 1.496(4) . ?
C34 H34A 0.9900 . ?
C34 H34B 0.9900 . ?
C34 C33 1.489(4) . ?
C15 H15A 0.9800 . ?
C15 H15B 0.9800 . ?
C15 H15C 0.9800 . ?
C1 H1A 0.9800 . ?
C1 H1B 0.9800 . ?
C1 H1C 0.9800 . ?
C2 H2A 0.9800 . ?
C2 H2B 0.9800 . ?
C2 H2C 0.9800 . ?
C58 H58A 0.9900 . ?
C58 H58B 0.9900 . ?
C58 C57 1.492(4) . ?
C24 H24A 0.9800 . ?
C24 H24B 0.9800 . ?
C24 H24C 0.9800 . ?
C33 H33A 0.9900 . ?
C33 H33B 0.9900 . ?
C51 H51A 0.9900 . ?
C51 H51B 0.9900 . ?
C51 C52 1.490(4) . ?
C8 H8A 0.9800 . ?
C8 H8B 0.9800 . ?
C8 H8C 0.9800 . ?
C21 H21A 0.9800 . ?
C21 H21B 0.9800 . ?
C21 H21C 0.9800 . ?
C59 H59A 0.9900 . ?
C59 H59B 0.9900 . ?
C59 C60 1.502(4) . ?
C68 C67 1.374(9) . ?
C68 C69 1.350(10) . ?
C45 H45A 0.9900 . ?
C45 H45B 0.9900 . ?
C45 C46 1.495(4) . ?
C4 H4A 0.9800 . ?
C4 H4B 0.9800 . ?
C4 H4C 0.9800 . ?
C40 H40A 0.9900 . ?
C40 H40B 0.9900 . ?
C40 C39 1.499(4) . ?
C22 H22A 0.9800 . ?
C22 H22B 0.9800 . ?
C22 H22C 0.9800 . ?
C7 H7A 0.9800 . ?
C7 H7B 0.9800 . ?
C7 H7C 0.9800 . ?
C43 H43A 0.9900 . ?
C43 H43B 0.9900 . ?
C43 C44 1.505(4) . ?
C71 H71 0.9500 . ?
C71 C72 1.377(13) . ?
C71 C70 1.403(11) . ?
C52 H52A 0.9900 . ?
C52 H52B 0.9900 . ?
C46 H46A 0.9900 . ?
C46 H46B 0.9900 . ?
C17 H17A 0.9800 . ?
C17 H17B 0.9800 . ?
C17 H17C 0.9800 . ?
C36 H36A 0.9900 . ?
C36 H36B 0.9900 . ?
C36 C35 1.503(4) . ?
C26 H26A 0.9900 . ?
C26 H26B 0.9900 . ?
C26 C25 1.499(4) . ?
C44 H44A 0.9900 . ?
C44 H44B 0.9900 . ?
C48 H48A 0.9900 . ?
C48 H48B 0.9900 . ?
C56 H56A 0.9900 . ?
C56 H56B 0.9900 . ?
C56 C55 1.504(4) . ?
C67 H67 0.9500 . ?
C67 C72 1.366(12) . ?
C60 H60A 0.9900 . ?
C60 H60B 0.9900 . ?
C53 H53A 0.9900 . ?
C53 H53B 0.9900 . ?
C53 C54 1.502(4) . ?
C35 H35A 0.9900 . ?
C35 H35B 0.9900 . ?
C16 H16A 0.9800 . ?
C16 H16B 0.9800 . ?
C16 H16C 0.9800 . ?
C57 H57A 0.9900 . ?
C57 H57B 0.9900 . ?
C72 H72 0.9500 . ?
C10 H10A 0.9800 . ?
C10 H10B 0.9800 . ?
C10 H10C 0.9800 . ?
C28 H28A 0.9900 . ?
C28 H28B 0.9900 . ?
C28 C27 1.483(5) . ?
C18 H18A 0.9800 . ?
C18 H18B 0.9800 . ?
C18 H18C 0.9800 . ?
C50 H50A 0.9900 . ?
C50 H50B 0.9900 . ?
C50 C49 1.502(4) . ?
C55 H55A 0.9900 . ?
C55 H55B 0.9900 . ?
C6 H6A 0.9800 . ?
C6 H6B 0.9800 . ?
C6 H6C 0.9800 . ?
C25 H25A 0.9900 . ?
C25 H25B 0.9900 . ?
C38 H38A 0.9900 . ?
C38 H38B 0.9900 . ?
C38 C37 1.502(4) . ?
C11 H11A 0.9800 . ?
C11 H11B 0.9800 . ?
C11 H11C 0.9800 . ?
C69 C70 1.386(10) . ?
C27 H27A 0.9900 . ?
C27 H27B 0.9900 . ?
C49 H49A 0.9900 . ?
C49 H49B 0.9900 . ?
C39 H39A 0.9900 . ?
C39 H39B 0.9900 . ?
C70 H70 0.9500 . ?
C54 H54A 0.9900 . ?
C54 H54B 0.9900 . ?
C32 H32A 0.9900 . ?
C32 H32B 0.9900 . ?
C32 C31 1.498(5) . ?
C41 H41A 0.9900 . ?
C41 H41B 0.9900 . ?
C41 C42 1.506(4) . ?
C9 H9A 0.9800 . ?
C9 H9B 0.9800 . ?
C9 H9C 0.9800 . ?
C37 H37A 0.9900 . ?
C37 H37B 0.9900 . ?
C29 H29A 0.9900 . ?
C29 H29B 0.9900 . ?
C29 C30 1.504(5) . ?
C42 H42A 0.9900 . ?
C42 H42B 0.9900 . ?
C30 H30A 0.9900 . ?
C30 H30B 0.9900 . ?
C31 H31A 0.9900 . ?
C31 H31B 0.9900 . ?
C12 H12A 0.9800 . ?
C12 H12B 0.9800 . ?
C12 H12C 0.9800 . ?
F5 C73 1.329(12) . ?
C73 C74 1.372(10) . ?
C73 C78 1.369(15) . ?
F6 C74 1.382(9) . ?
C75 H75 0.9500 . ?
C75 C74 1.368(11) . ?
C75 C76 1.365(16) . ?
F2 C62 1.339(17) . ?
F1 C61 1.368(16) . ?
C61 C66 1.369(18) . ?
C61 C62 1.36(2) . ?
C66 H66 0.9500 . ?
C66 C65 1.345(19) . ?
C62 C63 1.371(19) . ?
C65 H65 0.9500 . ?
C65 C64 1.38(2) . ?
C63 H63 0.9500 . ?
C63 C64 1.381(19) . ?
C64 H64 0.9500 . ?
C76 H76 0.9500 . ?
C76 C77 1.376(11) . ?
C78 H78 0.9500 . ?
C78 C77 1.373(11) . ?
C77 H77 0.9500 . ?

loop_
_geom_torsion_atom_site_label_1
_geom_torsion_atom_site_label_2
_geom_torsion_atom_site_label_3
_geom_torsion_atom_site_label_4
_geom_torsion
_geom_torsion_site_symmetry_1
_geom_torsion_site_symmetry_2
_geom_torsion_site_symmetry_3
_geom_torsion_site_symmetry_4
_geom_torsion_publ_flag
K2 O9 C51 C52 46.7(3) . . . . ?
K2 O9 C50 C49 -62.2(2) . . . . ?
K2 O10 C52 C51 52.4(2) . . . . ?
K2 O10 C53 C54 -55.2(2) . . . . ?
K2 O8 C47 C48 -57.3(3) . . . . ?
K2 O8 C46 C45 45.0(3) . . . . ?
K2 O11 C58 C57 53.5(2) . . . . ?
K2 O11 C59 C60 -57.8(2) . . . . ?
K2 O12 C56 C55 -63.8(3) . . . . ?
K2 O12 C57 C58 48.9(3) . . . . ?
K2 O7 C45 C46 53.3(3) . . . . ?
K2 O7 C44 C43 -59.4(2) . . . . ?
K2 N8 C48 C47 -38.7(3) . . . . ?
K2 N8 C60 C59 -43.5(3) . . . . ?
K2 N8 C49 C50 -35.8(3) . . . . ?
K2 N7 C43 C44 -39.5(3) . . . . ?
K2 N7 C55 C56 -35.4(3) . . . . ?
K2 N7 C54 C53 -41.3(3) . . . . ?
K1 O4 C34 C33 -52.9(2) . . . . ?
K1 O4 C35 C36 51.1(3) . . . . ?
K1 O3 C33 C34 -43.3(3) . . . . ?
K1 O3 C32 C31 56.0(3) . . . . ?
K1 O5 C38 C37 50.1(3) . . . . ?
K1 O5 C39 C40 -52.2(2) . . . . ?
K1 O1 C26 C25 52.2(2) . . . . ?
K1 O1 C27 C28 -39.7(3) . . . . ?
K1 O6 C40 C39 -48.8(3) . . . . ?
K1 O6 C41 C42 58.7(3) . . . . ?
K1 O2 C28 C27 -54.9(3) . . . . ?
K1 O2 C29 C30 51.8(3) . . . . ?
K1 N5 C36 C35 44.4(3) . . . . ?
K1 N5 C25 C26 41.0(3) . . . . ?
K1 N5 C37 C38 44.1(3) . . . . ?
K1 N6 C42 C41 39.0(3) . . . . ?
K1 N6 C30 C29 42.5(3) . . . . ?
K1 N6 C31 C32 39.3(3) . . . . ?
O9 C51 C52 O10 -66.8(3) . . . . ?
O9 C50 C49 N8 67.1(3) . . . . ?
O10 C53 C54 N7 66.2(3) . . . . ?
O8 C47 C48 N8 64.9(3) . . . . ?
F3 C68 C67 C72 177.9(10) . . . . ?
F3 C68 C69 F4 0.6(14) . . . . ?
F3 C68 C69 C70 -178.0(9) . . . . ?
O4 C34 C33 O3 64.4(3) . . . . ?
O11 C58 C57 O12 -69.2(3) . . . . ?
O11 C59 C60 N8 70.7(3) . . . . ?
O12 C56 C55 N7 68.6(3) . . . . ?
O3 C32 C31 N6 -65.6(3) . . . . ?
O7 C45 C46 O8 -66.6(3) . . . . ?
O5 C38 C37 N5 -63.6(3) . . . . ?
O1 C26 C25 N5 -62.8(3) . . . . ?
O6 C40 C39 O5 68.9(3) . . . . ?
O6 C41 C42 N6 -66.9(4) . . . . ?
O2 C28 C27 O1 63.4(3) . . . . ?
O2 C29 C30 N6 -64.6(3) . . . . ?
N7 C43 C44 O7 69.1(3) . . . . ?
N5 C36 C35 O4 -66.9(3) . . . . ?
F4 C69 C70 C71 -179.1(9) . . . . ?
C3 Si1 N1 Fe1 22.86(15) . . . . ?
C3 Si1 N1 Si2 -165.37(13) . . . . ?
C20 Si7 N4 Fe2 -57.47(15) . . . . ?
C20 Si7 N4 Si8 111.76(15) . . . . ?
C19 Si7 N4 Fe2 66.01(15) . . . . ?
C19 Si7 N4 Si8 -124.76(14) . . . . ?
C13 Si5 N3 Fe2 2.51(16) . . . . ?
C13 Si5 N3 Si6 -164.73(13) . . . . ?
C5 Si2 N1 Fe1 12.76(19) . . . . ?
C5 Si2 N1 Si1 -157.63(13) . . . . ?
C14 Si5 N3 Fe2 -117.96(13) . . . . ?
C14 Si5 N3 Si6 74.80(16) . . . . ?
C23 Si8 N4 Fe2 119.34(14) . . . . ?
C23 Si8 N4 Si7 -49.94(19) . . . . ?
C47 O8 C46 C45 -177.7(2) . . . . ?
C34 O4 C35 C36 -176.9(2) . . . . ?
C15 Si5 N3 Fe2 120.77(13) . . . . ?
C15 Si5 N3 Si6 -46.47(17) . . . . ?
C1 Si1 N1 Fe1 -96.35(14) . . . . ?
C1 Si1 N1 Si2 75.42(17) . . . . ?
C2 Si1 N1 Fe1 141.84(12) . . . . ?
C2 Si1 N1 Si2 -46.39(17) . . . . ?
C58 O11 C59 C60 172.2(2) . . . . ?
C24 Si8 N4 Fe2 2.76(17) . . . . ?
C24 Si8 N4 Si7 -166.52(14) . . . . ?
C33 O3 C32 C31 -169.6(2) . . . . ?
C51 O9 C50 C49 166.7(2) . . . . ?
C8 Si3 N2 Fe1 -140.12(15) . . . . ?
C8 Si3 N2 Si4 42.37(18) . . . . ?
C21 Si7 N4 Fe2 -176.95(13) . . . . ?
C21 Si7 N4 Si8 -7.72(19) . . . . ?
C59 O11 C58 C57 -176.0(2) . . . . ?
C68 C67 C72 C71 0.7(18) . . . . ?
C68 C69 C70 C71 -0.4(14) . . . . ?
C45 O7 C44 C43 173.8(2) . . . . ?
C4 Si2 N1 Fe1 134.12(15) . . . . ?
C4 Si2 N1 Si1 -36.27(18) . . . . ?
C40 O6 C41 C42 -168.9(3) . . . . ?
C22 Si8 N4 Fe2 -117.67(14) . . . . ?
C22 Si8 N4 Si7 73.04(17) . . . . ?
C7 Si3 N2 Fe1 -22.5(2) . . . . ?
C7 Si3 N2 Si4 159.98(14) . . . . ?
C43 N7 C55 C56 -154.5(3) . . . . ?
C43 N7 C54 C53 77.0(3) . . . . ?
C52 O10 C53 C54 172.4(2) . . . . ?
C46 O8 C47 C48 165.7(2) . . . . ?
C17 Si6 N3 Fe2 46.49(18) . . . . ?
C17 Si6 N3 Si5 -147.13(15) . . . . ?
C36 N5 C25 C26 -76.7(3) . . . . ?
C36 N5 C37 C38 162.3(2) . . . . ?
C26 O1 C27 C28 175.7(2) . . . . ?
C44 O7 C45 C46 -179.3(2) . . . . ?
C48 N8 C60 C59 75.7(3) . . . . ?
C48 N8 C49 C50 -156.2(3) . . . . ?
C56 O12 C57 C58 176.5(2) . . . . ?
C67 C68 C69 F4 178.8(9) . . . . ?
C67 C68 C69 C70 0.2(16) . . . . ?
C60 N8 C48 C47 -157.1(2) . . . . ?
C60 N8 C49 C50 82.6(3) . . . . ?
C53 O10 C52 C51 -173.8(2) . . . . ?
C35 O4 C34 C33 173.9(2) . . . . ?
C16 Si6 N3 Fe2 164.22(14) . . . . ?
C16 Si6 N3 Si5 -29.40(18) . . . . ?
C57 O12 C56 C55 167.2(2) . . . . ?
C72 C71 C70 C69 0.8(16) . . . . ?
C10 Si4 N2 Fe1 92.36(15) . . . . ?
C10 Si4 N2 Si3 -89.89(16) . . . . ?
C28 O2 C29 C30 -179.0(2) . . . . ?
C18 Si6 N3 Fe2 -75.70(17) . . . . ?
C18 Si6 N3 Si5 90.68(16) . . . . ?
C50 O9 C51 C52 177.3(2) . . . . ?
C55 N7 C43 C44 80.3(3) . . . . ?
C55 N7 C54 C53 -161.0(2) . . . . ?
C6 Si2 N1 Fe1 -108.23(17) . . . . ?
C6 Si2 N1 Si1 81.38(17) . . . . ?
C25 N5 C36 C35 163.7(3) . . . . ?
C25 N5 C37 C38 -76.2(3) . . . . ?
C38 O5 C39 C40 171.8(2) . . . . ?
C11 Si4 N2 Fe1 -28.57(19) . . . . ?
C11 Si4 N2 Si3 149.19(15) . . . . ?
C69 C68 C67 C72 -0.3(17) . . . . ?
C27 O1 C26 C25 -163.2(2) . . . . ?
C49 N8 C48 C47 81.5(3) . . . . ?
C49 N8 C60 C59 -162.7(2) . . . . ?
C39 O5 C38 C37 -178.1(2) . . . . ?
C70 C71 C72 C67 -0.9(18) . . . . ?
C54 N7 C43 C44 -158.1(2) . . . . ?
C54 N7 C55 C56 83.7(3) . . . . ?
C32 O3 C33 C34 -177.3(2) . . . . ?
C41 O6 C40 C39 178.3(3) . . . . ?
C9 Si3 N2 Fe1 98.94(17) . . . . ?
C9 Si3 N2 Si4 -78.57(17) . . . . ?
C37 N5 C36 C35 -75.1(3) . . . . ?
C37 N5 C25 C26 161.1(2) . . . . ?
C29 O2 C28 C27 173.2(2) . . . . ?
C42 N6 C30 C29 -76.0(3) . . . . ?
C42 N6 C31 C32 157.3(3) . . . . ?
C30 N6 C42 C41 159.2(3) . . . . ?
C30 N6 C31 C32 -82.1(3) . . . . ?
C31 N6 C42 C41 -80.1(3) . . . . ?
C31 N6 C30 C29 163.3(3) . . . . ?
C12 Si4 N2 Fe1 -145.13(15) . . . . ?
C12 Si4 N2 Si3 32.6(2) . . . . ?
F5 C73 C74 F6 -1.0(19) . . . . ?
F5 C73 C74 C75 179.9(14) . . . . ?
F5 C73 C78 C77 -179.0(13) . . . . ?
C73 C78 C77 C76 -1(2) . . . . ?
C75 C76 C77 C78 -1(2) . . . . ?
C74 C73 C78 C77 2(2) . . . . ?
C74 C75 C76 C77 2(2) . . . . ?
F2 C62 C63 C64 177(2) . . . . ?
F1 C61 C66 C65 179(2) . . . . ?
F1 C61 C62 F2 1(4) . . . . ?
F1 C61 C62 C63 -178(2) . . . . ?
C61 C66 C65 C64 0(4) . . . . ?
C61 C62 C63 C64 -4(4) . . . . ?
C66 C61 C62 F2 178(3) . . . . ?
C66 C61 C62 C63 -1(4) . . . . ?
C66 C65 C64 C63 -5(3) . . . . ?
C62 C61 C66 C65 2(5) . . . . ?
C62 C63 C64 C65 6(3) . . . . ?
C76 C75 C74 C73 -1(2) . . . . ?
C76 C75 C74 F6 180.0(13) . . . . ?
C78 C73 C74 F6 177.8(13) . . . . ?
C78 C73 C74 C75 -1(2) . . . . ?

loop_
_smtbx_masks_void_nr
_smtbx_masks_void_average_x
_smtbx_masks_void_average_y
_smtbx_masks_void_average_z
_smtbx_masks_void_volume
_smtbx_masks_void_count_electrons
_smtbx_masks_void_content
1 0.032 -0.083 0.261 28.1 0.0 ?
2 -0.032 0.083 0.739 28.1 0.0 ?
3 0.000 0.500 0.000 198.6 59.3 '1 C6H4F2'
4 0.466 0.915 0.580 21.5 0.3 ?
5 0.534 0.085 0.420 21.5 0.2 ?
